data_1548656
loop_
_publ_author_name
'Uno, Brice E.'
'Dicken, Rachel D.'
'Redfern, Louis R.'
'Stern, Charlotte M.'
'Krzywicki, Greg G.'
'Scheidt, Karl A.'

_publ_section_title
;
 Calcium(ii)-catalyzed enantioselective conjugate additions of amines.
;
_journal_issue 6
_journal_name_full 'Chemical science'
_journal_page_first 1634
_journal_page_last 1639
_journal_paper_doi 10.1039/c7sc05205g
_journal_volume 9
_journal_year 2018
_chemical_absolute_configuration ad
_chemical_formula_moiety 'C144 H99 Ca2 O22 P3, C48 H28 O4 P, 3(H2 O)'
_chemical_formula_sum 'C192 H133 Ca2 O29 P4'
_chemical_formula_weight 3108.02
_space_group_crystal_system orthorhombic
_space_group_IT_number 19
_space_group_name_Hall 'P 2ac 2ab'
_space_group_name_H-M_alt 'P 21 21 21'
_symmetry_space_group_name_Hall 'P 2ac 2ab'
_symmetry_space_group_name_H-M 'P 21 21 21'
_atom_sites_solution_hydrogens mixed
_atom_sites_solution_primary dual
_audit_creation_date 2016-11-21
_audit_creation_method
;
Olex2 1.2
(compiled Nov  7 2016 13:22:42 for OlexSys, GUI svn.r5261)
;
_audit_update_record
;
2017-02-06 deposited with the CCDC.
2017-12-18 downloaded from the CCDC.
;
_cell_angle_alpha 90
_cell_angle_beta 90
_cell_angle_gamma 90
_cell_formula_units_Z 4
_cell_length_a 13.7157(4)
_cell_length_b 21.3880(7)
_cell_length_c 65.483(2)
_cell_measurement_reflns_used 6897
_cell_measurement_temperature 100(2)
_cell_measurement_theta_max 63.71
_cell_measurement_theta_min 2.47
_cell_volume 19209.5(10)
_computing_cell_refinement 'SAINT v8.37A (Bruker, 2015)'
_computing_data_reduction 'SAINT v8.37A (Bruker, 2015)'
_computing_molecular_graphics 'Olex2 (Dolomanov et al., 2009)'
_computing_publication_material 'Olex2 (Dolomanov et al., 2009)'
_computing_structure_refinement 'ShelXL (Sheldrick, 2015)'
_computing_structure_solution 'ShelXT (Sheldrick, 2015)'
_diffrn_ambient_temperature 99.99
_diffrn_measured_fraction_theta_full 0.996
_diffrn_measured_fraction_theta_max 0.996
_diffrn_measurement_device_type 'Bruker APEX-II CCD'
_diffrn_measurement_method '\f and \w scans'
_diffrn_radiation_type CuK\a
_diffrn_radiation_wavelength 1.54178
_diffrn_reflns_av_R_equivalents 0.0898
_diffrn_reflns_av_unetI/netI 0.1338
_diffrn_reflns_Laue_measured_fraction_full 0.996
_diffrn_reflns_Laue_measured_fraction_max 0.996
_diffrn_reflns_limit_h_max 13
_diffrn_reflns_limit_h_min -15
_diffrn_reflns_limit_k_max 21
_diffrn_reflns_limit_k_min -24
_diffrn_reflns_limit_l_max 73
_diffrn_reflns_limit_l_min -76
_diffrn_reflns_number 57991
_diffrn_reflns_point_group_measured_fraction_full 0.983
_diffrn_reflns_point_group_measured_fraction_max 0.983
_diffrn_reflns_theta_full 63.725
_diffrn_reflns_theta_max 63.725
_diffrn_reflns_theta_min 2.467
_diffrn_standards_number 0
_exptl_absorpt_coefficient_mu 1.339
_exptl_absorpt_correction_T_max 0.7524
_exptl_absorpt_correction_T_min 0.6249
_exptl_absorpt_correction_type multi-scan
_exptl_absorpt_process_details
;
SADABS-2014/5 (Bruker,2014) was used for absorption correction.
wR2(int) was 0.0852 before and 0.0613 after correction.
The Ratio of minimum to maximum transmission is 0.8305.
The \l/2 correction factor is Not present.
;
_exptl_crystal_colour colourless
_exptl_crystal_colour_primary colourless
_exptl_crystal_density_diffrn 1.075
_exptl_crystal_description needle
_exptl_crystal_F_000 6468
_exptl_crystal_recrystallization_method 'Re-crystallisation from solvent: Toluene'
_exptl_crystal_size_max 0.528
_exptl_crystal_size_mid 0.036
_exptl_crystal_size_min 0.03
_refine_diff_density_max 0.260
_refine_diff_density_min -0.306
_refine_diff_density_rms 0.054
_refine_ls_abs_structure_details
;
 Flack x determined using 6354 quotients [(I+)-(I-)]/[(I+)+(I-)]
 (Parsons, Flack and Wagner, Acta Cryst. B69 (2013) 249-259).
;
_refine_ls_abs_structure_Flack 0.026(10)
_refine_ls_extinction_method none
_refine_ls_goodness_of_fit_ref 0.928
_refine_ls_hydrogen_treatment mixed
_refine_ls_matrix_type full
_refine_ls_number_parameters 2078
_refine_ls_number_reflns 31133
_refine_ls_number_restraints 0
_refine_ls_restrained_S_all 0.928
_refine_ls_R_factor_all 0.0928
_refine_ls_R_factor_gt 0.0630
_refine_ls_shift/su_max 0.001
_refine_ls_shift/su_mean 0.000
_refine_ls_structure_factor_coef Fsqd
_refine_ls_weighting_details 'w=1/[\s^2^(Fo^2^)+(0.0478P)^2^] where P=(Fo^2^+2Fc^2^)/3'
_refine_ls_weighting_scheme calc
_refine_ls_wR_factor_gt 0.1295
_refine_ls_wR_factor_ref 0.1434
_reflns_Friedel_coverage 0.820
_reflns_Friedel_fraction_full 0.968
_reflns_Friedel_fraction_max 0.968
_reflns_number_gt 20787
_reflns_number_total 31133
_reflns_threshold_expression 'I > 2\s(I)'
_cod_data_source_file c7sc05205g2.cif
_cod_data_source_block xrd_0818abeu
_cod_depositor_comments 'Adding full bibliography for 1548656--1548657.cif.'
_cod_original_cell_volume 19209.6(11)
_cod_database_code 1548656
_shelx_space_group_comment
;
The symmetry employed for this shelxl refinement is uniquely defined
by the following loop, which should always be used as a source of
symmetry information in preference to the above space-group names.
They are only intended as comments.
;
_shelx_estimated_absorpt_t_max 0.961
_shelx_estimated_absorpt_t_min 0.538
_olex2_refinement_description
;
1. Fixed Uiso
 At 1.2 times of:
  All C(H) groups
 At 1.5 times of:
  All O(H,H) groups
2.a Free rotating group:
 O1(H1AA,H2AA), O2(H3AA,H4AA), O3(H5AA,H6AA)
2.b Rotating group:
 O2L(H2LA,H2LB), O3L(H3LA,H3LB), O5L(H5LA,H5LB), O6L(H6LA,H6LB), O10L(H10A,H10B)
2.c Aromatic/amide H refined with riding coordinates:
 C3A(H3A), C3B(H3B), C3C(H3C), C5A(H5A), C5B(H5B), C5C(H5C), C6A(H6A),
 C6B(H6B), C6C(H6C), C7A(H7A), C7B(H7B), C7C(H7C), C8A(H8A), C8B(H8B), C8C(H8C),
  C13A(H13A), C13B(H13B), C13C(H13C), C14A(H14A), C14B(H14B), C14C(H14C),
 C15A(H15A), C15B(H15B), C15C(H15C), C16A(H16A), C16B(H16B), C16C(H16C),
 C19A(H19A), C19B(H19B), C19C(H19C), C20A(H20A), C20B(H20B), C20C(H20C),
 C21A(H21A), C21B(H21B), C21C(H21C), C22A(H22A), C22B(H22B), C22C(H22C),
 C24A(H24A), C24B(H24B), C24C(H24C), C27A(H27A), C27B(H27B), C27C(H27C),
 C29A(H29A), C29B(H29B), C29C(H29C), C30A(H30A), C30B(H30B), C30C(H30C),
 C31A(H31A), C31B(H31B), C31C(H31C), C32A(H32A), C32B(H32B), C32C(H32C),
 C37A(H37A), C37B(H37B), C37C(H37C), C38A(H38A), C38B(H38B), C38C(H38C),
 C39A(H39A), C39B(H39B), C39C(H39C), C40A(H40A), C40B(H40B), C40C(H40C),
 C43A(H43A), C43B(H43B), C43C(H43C), C44A(H44A), C44B(H44B), C44C(H44C),
 C45A(H45A), C45B(H45B), C45C(H45C), C46A(H46A), C46B(H46B), C46C(H46C),
 C48A(H48A), C48B(H48B), C48C(H48C), C3D(H), C5D(HA), C6D(HB), C7D(HC), C8D(HD),
  C13D(HE), C14D(HF), C15D(HG), C16D(HH), C19D(HI), C20D(HJ), C21D(HK),
 C22D(HL), C24D(HM), C27D(HN), C29D(HO), C30D(HP), C31D(HQ), C32D(HR), C37D(HS),
  C38D(HT), C39D(HU), C40D(HV), C43D(HW), C44D(HX), C45D(HY), C46D(HZ),
 C48D(H0AA)
;
_shelx_shelxl_version_number 2016/6
_olex2_submission_special_instructions 'No special instructions were received'

loop_
_space_group_symop_operation_xyz
'x, y, z'
'-x+1/2, -y, z+1/2'
'-x, y+1/2, -z+1/2'
'x+1/2, -y+1/2, -z'

loop_
_atom_site_label
_atom_site_type_symbol
_atom_site_fract_x
_atom_site_fract_y
_atom_site_fract_z
_atom_site_U_iso_or_equiv
_atom_site_adp_type
_atom_site_occupancy
_atom_site_site_symmetry_order
_atom_site_calc_flag
_atom_site_refinement_flags_posn
Ca1 Ca 0.55416(10) 0.41763(6) 0.63220(2) 0.0332(3) Uani 1 1 d .
Ca2 Ca 0.19907(9) 0.42397(6) 0.59938(2) 0.0327(3) Uani 1 1 d .
P1A P 0.71299(12) 0.45101(8) 0.67256(3) 0.0317(4) Uani 1 1 d .
P1B P 0.39860(12) 0.53400(8) 0.60637(3) 0.0310(4) Uani 1 1 d .
P1C P 0.02145(12) 0.39149(8) 0.56114(3) 0.0296(3) Uani 1 1 d .
O1A O 0.7656(3) 0.5104(2) 0.68342(7) 0.0311(10) Uani 1 1 d .
O1B O 0.4814(3) 0.5624(2) 0.59146(7) 0.0303(10) Uani 1 1 d .
O1C O 0.0377(3) 0.3318(2) 0.54632(7) 0.0296(9) Uani 1 1 d .
O1L O 0.7168(5) 0.3754(3) 0.62839(10) 0.0586(15) Uani 1 1 d .
H1L H 0.685(5) 0.344(3) 0.6375(11) 0.022(16) Uiso 1 1 d .
O2A O 0.6545(3) 0.4195(2) 0.69116(7) 0.0312(10) Uani 1 1 d .
O2B O 0.3468(3) 0.5961(2) 0.61498(7) 0.0321(10) Uani 1 1 d .
O2C O -0.0290(3) 0.44297(19) 0.54649(7) 0.0278(9) Uani 1 1 d .
O2L O 0.5735(4) 0.3171(3) 0.65048(10) 0.0594(15) Uani 1 1 d .
H2LA H 0.622981 0.295298 0.645203 0.089 Uiso 1 1 d GR
H2LB H 0.519381 0.294226 0.649331 0.089 Uiso 1 1 d GR
O3A O 0.7949(3) 0.4108(2) 0.66534(7) 0.0361(10) Uani 1 1 d .
O3B O 0.4528(4) 0.5004(2) 0.62261(7) 0.0349(10) Uani 1 1 d .
O3C O -0.0541(3) 0.3775(2) 0.57688(7) 0.0306(10) Uani 1 1 d .
O3L O 0.6132(4) 0.4497(3) 0.59879(9) 0.0498(13) Uani 1 1 d .
H3LA H 0.677307 0.461177 0.599381 0.075 Uiso 1 1 d GR
H3LB H 0.579392 0.483304 0.593820 0.075 Uiso 1 1 d GR
O4A O 0.6353(3) 0.4711(2) 0.65781(7) 0.0347(10) Uani 1 1 d .
O4B O 0.3221(3) 0.5022(2) 0.59437(8) 0.0385(11) Uani 1 1 d .
O4C O 0.1204(3) 0.4113(2) 0.56787(7) 0.0347(10) Uani 1 1 d .
O4L O 0.4199(5) 0.4042(3) 0.65656(9) 0.0551(14) Uani 1 1 d .
H4L H 0.475(5) 0.384(3) 0.6638(9) 0.011(14) Uiso 1 1 d .
O5L O 0.4479(4) 0.3480(3) 0.61521(10) 0.0549(15) Uani 1 1 d .
H5LA H 0.412427 0.326726 0.624184 0.082 Uiso 1 1 d GR
H5LB H 0.481770 0.320908 0.607732 0.082 Uiso 1 1 d GR
O6L O 0.3412(4) 0.3859(3) 0.57803(9) 0.0495(13) Uani 1 1 d .
H6LA H 0.348268 0.409950 0.567149 0.074 Uiso 1 1 d GR
H6LB H 0.330801 0.347028 0.573996 0.074 Uiso 1 1 d GR
O7L O 0.2300(4) 0.3140(3) 0.60692(10) 0.0544(14) Uani 1 1 d .
H7L H 0.208(12) 0.282(8) 0.617(3) 0.16(7) Uiso 1 1 d .
O8L O 0.0474(4) 0.3863(3) 0.61291(9) 0.0470(12) Uani 1 1 d .
H8L H 0.010(8) 0.373(5) 0.6014(19) 0.08(3) Uiso 1 1 d .
O9L O 0.1164(4) 0.5199(3) 0.60468(11) 0.0596(16) Uani 1 1 d .
H9L H 0.074(4) 0.495(3) 0.6156(9) 0.009(13) Uiso 1 1 d .
O10L O 0.2496(4) 0.4397(3) 0.63306(9) 0.0606(16) Uani 1 1 d .
H10A H 0.316684 0.450806 0.634353 0.091 Uiso 1 1 d GR
H10B H 0.242526 0.403297 0.641197 0.091 Uiso 1 1 d GR
C1A C 0.7082(5) 0.5488(3) 0.69577(10) 0.0310(14) Uani 1 1 d .
C1B C 0.4596(5) 0.6144(3) 0.57924(11) 0.0324(15) Uani 1 1 d .
C1C C -0.0437(5) 0.3115(3) 0.53505(10) 0.0293(14) Uani 1 1 d .
C2A C 0.6873(5) 0.6098(3) 0.68823(11) 0.0361(16) Uani 1 1 d .
C2B C 0.4505(5) 0.6034(3) 0.55770(11) 0.0347(15) Uani 1 1 d .
C2C C -0.0912(5) 0.2549(3) 0.54065(10) 0.0306(14) Uani 1 1 d .
C3A C 0.6257(5) 0.6452(3) 0.70012(12) 0.0370(16) Uani 1 1 d .
H3A H 0.609378 0.686155 0.695624 0.044 Uiso 1 1 calc R
C3B C 0.4308(5) 0.6533(3) 0.54577(10) 0.0333(15) Uani 1 1 d .
H3B H 0.426326 0.646869 0.531446 0.040 Uiso 1 1 calc R
C3C C -0.1769(5) 0.2427(3) 0.53070(10) 0.0312(14) Uani 1 1 d .
H3C H -0.212742 0.206457 0.534486 0.037 Uiso 1 1 calc R
C4A C 0.5862(5) 0.6239(3) 0.71842(11) 0.0338(15) Uani 1 1 d .
C4B C 0.4164(5) 0.7140(3) 0.55325(10) 0.0309(15) Uani 1 1 d .
C4C C -0.2150(5) 0.2815(3) 0.51495(10) 0.0310(14) Uani 1 1 d .
C5A C 0.5190(6) 0.6611(3) 0.72929(13) 0.0437(18) Uani 1 1 d .
H5A H 0.500731 0.700872 0.724075 0.052 Uiso 1 1 calc R
C5B C 0.3921(5) 0.7647(3) 0.54065(11) 0.0395(17) Uani 1 1 d .
H5B H 0.386785 0.758197 0.526338 0.047 Uiso 1 1 calc R
C5C C -0.3064(5) 0.2681(3) 0.50537(11) 0.0348(15) Uani 1 1 d .
H5C H -0.343653 0.233299 0.509857 0.042 Uiso 1 1 calc R
C6A C 0.4795(6) 0.6401(4) 0.74755(14) 0.0489(19) Uani 1 1 d .
H6A H 0.433951 0.665547 0.754652 0.059 Uiso 1 1 calc R
C6B C 0.3759(6) 0.8225(3) 0.54820(12) 0.0422(17) Uani 1 1 d .
H6B H 0.361714 0.856240 0.539242 0.051 Uiso 1 1 calc R
C6C C -0.3402(5) 0.3040(3) 0.49015(12) 0.0387(17) Uani 1 1 d .
H6C H -0.400063 0.293678 0.483681 0.046 Uiso 1 1 calc R
C7A C 0.5058(5) 0.5818(4) 0.75565(12) 0.0447(18) Uani 1 1 d .
H7A H 0.479166 0.567566 0.768207 0.054 Uiso 1 1 calc R
C7B C 0.3802(6) 0.8326(3) 0.56962(13) 0.0429(18) Uani 1 1 d .
H7B H 0.366605 0.872770 0.575095 0.051 Uiso 1 1 calc R
C7C C -0.2870(5) 0.3575(3) 0.48362(12) 0.0386(16) Uani 1 1 d .
H7C H -0.312885 0.383728 0.473247 0.046 Uiso 1 1 calc R
C8A C 0.5716(5) 0.5455(4) 0.74490(12) 0.0435(17) Uani 1 1 d .
H8A H 0.589488 0.505863 0.750300 0.052 Uiso 1 1 calc R
C8B C 0.4037(5) 0.7848(3) 0.58219(11) 0.0350(15) Uani 1 1 d .
H8B H 0.407298 0.792619 0.596449 0.042 Uiso 1 1 calc R
C8C C -0.1976(5) 0.3715(3) 0.49231(11) 0.0370(16) Uani 1 1 d .
H8C H -0.160878 0.406165 0.487470 0.044 Uiso 1 1 calc R
C9A C 0.6129(5) 0.5646(3) 0.72642(11) 0.0334(15) Uani 1 1 d .
C9B C 0.4233(5) 0.7230(3) 0.57490(11) 0.0332(15) Uani 1 1 d .
C9C C -0.1607(5) 0.3339(3) 0.50854(10) 0.0295(14) Uani 1 1 d .
C10A C 0.6806(5) 0.5270(3) 0.71445(10) 0.0320(15) Uani 1 1 d .
C10B C 0.4492(5) 0.6729(3) 0.58784(10) 0.0295(14) Uani 1 1 d .
C10C C -0.0693(4) 0.3476(3) 0.51885(10) 0.0298(14) Uani 1 1 d .
C11A C 0.7317(5) 0.6341(3) 0.66918(11) 0.0344(15) Uani 1 1 d .
C11B C 0.4577(5) 0.5388(3) 0.54899(10) 0.0317(14) Uani 1 1 d .
C11C C -0.0515(5) 0.2092(3) 0.55571(10) 0.0326(15) Uani 1 1 d .
C12A C 0.8066(5) 0.6815(3) 0.67027(11) 0.0359(15) Uani 1 1 d .
C12B C 0.5506(5) 0.5071(3) 0.54692(10) 0.0313(14) Uani 1 1 d .
C12C C -0.0441(4) 0.1439(3) 0.54995(10) 0.0282(13) Uani 1 1 d .
C13A C 0.8420(5) 0.7035(3) 0.68882(12) 0.0396(17) Uani 1 1 d .
H13A H 0.816845 0.686478 0.701142 0.048 Uiso 1 1 calc R
C13B C 0.6382(5) 0.5388(3) 0.55211(11) 0.0342(15) Uani 1 1 d .
H13B H 0.635549 0.580307 0.557266 0.041 Uiso 1 1 calc R
C13C C -0.0620(5) 0.1221(3) 0.53023(11) 0.0335(15) Uani 1 1 d .
H13C H -0.078407 0.151497 0.519903 0.040 Uiso 1 1 calc R
C14A C 0.9127(5) 0.7492(4) 0.68981(12) 0.0437(17) Uani 1 1 d .
H14A H 0.937172 0.762761 0.702640 0.052 Uiso 1 1 calc R
C14B C 0.7270(5) 0.5095(4) 0.54968(12) 0.0429(18) Uani 1 1 d .
H14B H 0.785146 0.530205 0.553737 0.051 Uiso 1 1 calc R
C14C C -0.0567(6) 0.0595(3) 0.52514(12) 0.0416(17) Uani 1 1 d .
H14C H -0.069510 0.046143 0.511574 0.050 Uiso 1 1 calc R
C15A C 0.9475(6) 0.7753(3) 0.67181(13) 0.0442(18) Uani 1 1 d .
H15A H 0.992797 0.808883 0.672436 0.053 Uiso 1 1 calc R
C15B C 0.7317(5) 0.4492(4) 0.54123(12) 0.0424(18) Uani 1 1 d .
H15B H 0.792867 0.429465 0.538998 0.051 Uiso 1 1 calc R
C15C C -0.0322(6) 0.0163(3) 0.54027(12) 0.0440(18) Uani 1 1 d .
H15C H -0.029902 -0.026951 0.537056 0.053 Uiso 1 1 calc R
C16A C 0.9180(5) 0.7536(3) 0.65337(12) 0.0396(17) Uani 1 1 d .
H16A H 0.944895 0.771319 0.641313 0.047 Uiso 1 1 calc R
C16B C 0.6478(5) 0.4198(4) 0.53634(11) 0.0366(15) Uani 1 1 d .
H16B H 0.651366 0.378259 0.531247 0.044 Uiso 1 1 calc R
C16C C -0.0117(6) 0.0355(4) 0.55931(12) 0.0478(19) Uani 1 1 d .
H16C H 0.006307 0.005305 0.569260 0.057 Uiso 1 1 calc R
C17A C 0.8484(5) 0.7054(3) 0.65163(11) 0.0353(15) Uani 1 1 d .
C17B C 0.5543(5) 0.4479(3) 0.53843(10) 0.0279(13) Uani 1 1 d .
C17C C -0.0162(5) 0.0995(3) 0.56509(11) 0.0357(16) Uani 1 1 d .
C18A C 0.8166(5) 0.6793(3) 0.63226(11) 0.0346(15) Uani 1 1 d .
C18B C 0.4652(5) 0.4156(3) 0.53269(9) 0.0278(13) Uani 1 1 d .
C18C C 0.0063(5) 0.1205(3) 0.58581(11) 0.0369(16) Uani 1 1 d .
C19A C 0.8596(6) 0.6968(3) 0.61356(12) 0.0400(17) Uani 1 1 d .
H19A H 0.912151 0.725709 0.613520 0.048 Uiso 1 1 calc R
C19B C 0.4619(5) 0.3530(3) 0.52544(10) 0.0365(16) Uani 1 1 d .
H19B H 0.520768 0.330271 0.523698 0.044 Uiso 1 1 calc R
C19C C 0.0327(7) 0.0788(4) 0.60137(14) 0.055(2) Uani 1 1 d .
H19C H 0.033263 0.035096 0.598844 0.066 Uiso 1 1 calc R
C20A C 0.8268(6) 0.6726(4) 0.59548(12) 0.049(2) Uani 1 1 d .
H20A H 0.855064 0.685881 0.582962 0.058 Uiso 1 1 calc R
C20B C 0.3743(5) 0.3251(3) 0.52091(11) 0.0341(15) Uani 1 1 d .
H20B H 0.373361 0.282330 0.516995 0.041 Uiso 1 1 calc R
C20C C 0.0583(7) 0.1017(4) 0.62052(14) 0.057(2) Uani 1 1 d .
H20C H 0.078186 0.073441 0.630894 0.068 Uiso 1 1 calc R
C21A C 0.7521(6) 0.6286(4) 0.59545(13) 0.0485(19) Uani 1 1 d .
H21A H 0.730738 0.611092 0.582889 0.058 Uiso 1 1 calc R
C21B C 0.2876(5) 0.3578(3) 0.52194(11) 0.0382(16) Uani 1 1 d .
H21B H 0.228098 0.338165 0.518199 0.046 Uiso 1 1 calc R
C21C C 0.0550(7) 0.1653(4) 0.62467(12) 0.052(2) Uani 1 1 d .
H21C H 0.072095 0.180523 0.637819 0.063 Uiso 1 1 calc R
C22A C 0.7090(6) 0.6103(4) 0.61331(12) 0.0448(18) Uani 1 1 d .
H22A H 0.657455 0.580628 0.613081 0.054 Uiso 1 1 calc R
C22B C 0.2882(5) 0.4199(3) 0.52851(11) 0.0388(16) Uani 1 1 d .
H22B H 0.228968 0.442826 0.529050 0.047 Uiso 1 1 calc R
C22C C 0.0270(5) 0.2057(4) 0.60962(11) 0.0404(17) Uani 1 1 d .
H22C H 0.023737 0.249153 0.612536 0.048 Uiso 1 1 calc R
C23A C 0.7409(5) 0.6353(3) 0.63200(12) 0.0351(15) Uani 1 1 d .
C23B C 0.3752(5) 0.4482(3) 0.53427(10) 0.0316(15) Uani 1 1 d .
C23C C 0.0032(5) 0.1850(3) 0.59026(11) 0.0337(15) Uani 1 1 d .
C24A C 0.7003(5) 0.6132(3) 0.65062(11) 0.0382(16) Uani 1 1 d .
H24A H 0.649680 0.582920 0.650135 0.046 Uiso 1 1 calc R
C24B C 0.3760(5) 0.5103(3) 0.54224(11) 0.0381(16) Uani 1 1 d .
H24B H 0.316202 0.532701 0.542822 0.046 Uiso 1 1 calc R
C24C C -0.0269(5) 0.2277(3) 0.57468(11) 0.0332(15) Uani 1 1 d .
H24C H -0.029701 0.270961 0.577853 0.040 Uiso 1 1 calc R
C25A C 0.6981(5) 0.4123(3) 0.71008(10) 0.0341(15) Uani 1 1 d .
C25B C 0.4069(5) 0.6431(3) 0.62336(10) 0.0289(14) Uani 1 1 d .
C25C C 0.0046(4) 0.4512(3) 0.52660(10) 0.0292(14) Uani 1 1 d .
C26A C 0.7242(5) 0.3509(3) 0.71597(11) 0.0334(15) Uani 1 1 d .
C26B C 0.4070(5) 0.6500(3) 0.64511(11) 0.0327(15) Uani 1 1 d .
C26C C 0.0476(4) 0.5097(3) 0.52137(10) 0.0262(13) Uani 1 1 d .
C27A C 0.7674(5) 0.3442(3) 0.73517(11) 0.0370(16) Uani 1 1 d .
H27A H 0.784852 0.303544 0.739684 0.044 Uiso 1 1 calc R
C27B C 0.4642(5) 0.6972(3) 0.65298(11) 0.0349(15) Uani 1 1 d .
H27B H 0.462280 0.704780 0.667274 0.042 Uiso 1 1 calc R
C27C C 0.0868(5) 0.5142(3) 0.50206(11) 0.0392(17) Uani 1 1 d .
H27C H 0.114910 0.552734 0.497934 0.047 Uiso 1 1 calc R
C28A C 0.7856(5) 0.3945(4) 0.74786(11) 0.0395(16) Uani 1 1 d .
C28B C 0.5253(5) 0.7348(3) 0.64080(11) 0.0331(15) Uani 1 1 d .
C28C C 0.0868(6) 0.4628(4) 0.48790(12) 0.0428(17) Uani 1 1 d .
C29A C 0.8343(6) 0.3878(4) 0.76738(12) 0.0428(18) Uani 1 1 d .
H29A H 0.850635 0.347098 0.772092 0.051 Uiso 1 1 calc R
C29B C 0.5880(5) 0.7802(3) 0.64921(11) 0.0369(16) Uani 1 1 d .
H29B H 0.585705 0.787769 0.663492 0.044 Uiso 1 1 calc R
C29C C 0.1383(7) 0.4672(4) 0.46913(15) 0.061(2) Uani 1 1 d .
H29C H 0.173257 0.504155 0.465795 0.073 Uiso 1 1 calc R
C30A C 0.8569(6) 0.4376(4) 0.77902(12) 0.049(2) Uani 1 1 d .
H30A H 0.885777 0.431462 0.792058 0.058 Uiso 1 1 calc R
C30B C 0.6516(6) 0.8134(4) 0.63763(13) 0.0461(19) Uani 1 1 d .
H30B H 0.692219 0.844318 0.643653 0.055 Uiso 1 1 calc R
C30C C 0.1371(8) 0.4171(4) 0.45576(15) 0.064(3) Uani 1 1 d .
H30C H 0.173714 0.419035 0.443468 0.076 Uiso 1 1 calc R
C31A C 0.8381(5) 0.4993(4) 0.77203(11) 0.0409(17) Uani 1 1 d .
H31A H 0.858711 0.534283 0.779867 0.049 Uiso 1 1 calc R
C31B C 0.6564(5) 0.8012(3) 0.61647(12) 0.0410(17) Uani 1 1 d .
H31B H 0.703187 0.822636 0.608379 0.049 Uiso 1 1 calc R
C31C C 0.0817(6) 0.3631(4) 0.46026(12) 0.0474(19) Uani 1 1 d .
H31C H 0.078854 0.329722 0.450718 0.057 Uiso 1 1 calc R
C32A C 0.7904(5) 0.5080(4) 0.75399(11) 0.0399(16) Uani 1 1 d .
H32A H 0.775937 0.549416 0.749706 0.048 Uiso 1 1 calc R
C32B C 0.5952(5) 0.7592(3) 0.60738(11) 0.0366(15) Uani 1 1 d .
H32B H 0.598999 0.752273 0.593075 0.044 Uiso 1 1 calc R
C32C C 0.0317(5) 0.3590(3) 0.47851(11) 0.0373(16) Uani 1 1 d .
H32C H -0.004608 0.322228 0.481423 0.045 Uiso 1 1 calc R
C33A C 0.7612(5) 0.4566(3) 0.74126(10) 0.0336(15) Uani 1 1 d .
C33B C 0.5261(5) 0.7259(3) 0.61924(10) 0.0282(14) Uani 1 1 d .
C33C C 0.0333(5) 0.4079(3) 0.49293(10) 0.0313(14) Uani 1 1 d .
C34A C 0.7137(5) 0.4639(3) 0.72208(10) 0.0319(14) Uani 1 1 d .
C34B C 0.4600(5) 0.6807(3) 0.61028(10) 0.0281(14) Uani 1 1 d .
C34C C -0.0100(5) 0.4038(3) 0.51275(10) 0.0298(14) Uani 1 1 d .
C35A C 0.7057(5) 0.2962(3) 0.70253(10) 0.0332(15) Uani 1 1 d .
C35B C 0.3554(5) 0.6058(3) 0.65884(10) 0.0290(14) Uani 1 1 d .
C35C C 0.0430(5) 0.5645(3) 0.53479(10) 0.0300(14) Uani 1 1 d .
C36A C 0.6167(5) 0.2618(3) 0.70441(11) 0.0342(15) Uani 1 1 d .
C36B C 0.2508(5) 0.5984(3) 0.65953(11) 0.0323(15) Uani 1 1 d .
C36C C -0.0265(5) 0.6134(3) 0.53089(10) 0.0305(14) Uani 1 1 d .
C37A C 0.5387(6) 0.2836(4) 0.71649(13) 0.0472(19) Uani 1 1 d .
H37A H 0.546537 0.320985 0.724159 0.057 Uiso 1 1 calc R
C37B C 0.1911(5) 0.6356(3) 0.64619(11) 0.0369(16) Uani 1 1 d .
H37B H 0.220193 0.663382 0.636658 0.044 Uiso 1 1 calc R
C37C C -0.0964(5) 0.6066(3) 0.51485(11) 0.0349(15) Uani 1 1 d .
H37C H -0.097603 0.569068 0.507107 0.042 Uiso 1 1 calc R
C38A C 0.4524(7) 0.2522(4) 0.71742(14) 0.058(2) Uani 1 1 d .
H38A H 0.400313 0.268423 0.725384 0.069 Uiso 1 1 calc R
C38B C 0.0915(6) 0.6305(4) 0.64736(12) 0.0446(18) Uani 1 1 d .
H38B H 0.051941 0.656021 0.638843 0.053 Uiso 1 1 calc R
C38C C -0.1614(5) 0.6530(3) 0.51043(12) 0.0395(17) Uani 1 1 d .
H38C H -0.205946 0.648182 0.499434 0.047 Uiso 1 1 calc R
C39A C 0.4404(6) 0.1965(4) 0.70672(13) 0.0481(19) Uani 1 1 d .
H39A H 0.380130 0.174707 0.707493 0.058 Uiso 1 1 calc R
C39B C 0.0468(6) 0.5884(4) 0.66092(12) 0.050(2) Uani 1 1 d .
H39B H -0.022125 0.583815 0.661233 0.060 Uiso 1 1 calc R
C39C C -0.1623(6) 0.7083(4) 0.52224(12) 0.0423(17) Uani 1 1 d .
H39C H -0.207467 0.740721 0.519304 0.051 Uiso 1 1 calc R
C40A C 0.5147(6) 0.1729(4) 0.69511(12) 0.0447(18) Uani 1 1 d .
H40A H 0.506456 0.134360 0.688117 0.054 Uiso 1 1 calc R
C40B C 0.1049(5) 0.5542(4) 0.67361(12) 0.0449(18) Uani 1 1 d .
H40B H 0.074528 0.527272 0.683230 0.054 Uiso 1 1 calc R
C40C C -0.0979(5) 0.7145(3) 0.53785(11) 0.0363(15) Uani 1 1 d .
H40C H -0.100161 0.751320 0.545939 0.044 Uiso 1 1 calc R
C41A C 0.6037(5) 0.2059(3) 0.69350(11) 0.0370(16) Uani 1 1 d .
C41B C 0.2084(5) 0.5568(3) 0.67321(10) 0.0333(15) Uani 1 1 d .
C41C C -0.0271(5) 0.6681(3) 0.54259(10) 0.0339(15) Uani 1 1 d .
C42A C 0.6805(5) 0.1835(3) 0.68023(11) 0.0352(16) Uani 1 1 d .
C42B C 0.2680(5) 0.5176(3) 0.68639(10) 0.0334(15) Uani 1 1 d .
C42C C 0.0427(5) 0.6759(3) 0.55884(10) 0.0325(14) Uani 1 1 d .
C43A C 0.6779(6) 0.1240(4) 0.67034(13) 0.049(2) Uani 1 1 d .
H43A H 0.623809 0.097070 0.672466 0.059 Uiso 1 1 calc R
C43B C 0.2319(6) 0.4725(4) 0.69954(13) 0.0487(19) Uani 1 1 d .
H43B H 0.163472 0.466167 0.700454 0.058 Uiso 1 1 calc R
C43C C 0.0501(5) 0.7304(3) 0.57110(10) 0.0310(14) Uani 1 1 d .
H43C H 0.005019 0.763478 0.569042 0.037 Uiso 1 1 calc R
C44A C 0.7520(6) 0.1056(4) 0.65792(14) 0.050(2) Uani 1 1 d .
H44A H 0.750238 0.064910 0.652078 0.060 Uiso 1 1 calc R
C44B C 0.2940(6) 0.4362(4) 0.71143(12) 0.0437(18) Uani 1 1 d .
H44B H 0.267548 0.406078 0.720537 0.052 Uiso 1 1 calc R
C44C C 0.1210(6) 0.7367(3) 0.58593(12) 0.0404(17) Uani 1 1 d .
H44C H 0.124224 0.773769 0.593898 0.048 Uiso 1 1 calc R
C45A C 0.8309(6) 0.1450(4) 0.65351(14) 0.054(2) Uani 1 1 d .
H45A H 0.880337 0.133085 0.644132 0.065 Uiso 1 1 calc R
C45B C 0.3950(5) 0.4438(4) 0.71007(12) 0.0419(17) Uani 1 1 d .
H45B H 0.437466 0.417319 0.717589 0.050 Uiso 1 1 calc R
C45C C 0.1877(5) 0.6886(3) 0.58917(12) 0.0391(17) Uani 1 1 d .
H45C H 0.237012 0.693195 0.599255 0.047 Uiso 1 1 calc R
C46A C 0.8335(6) 0.2009(4) 0.66321(13) 0.052(2) Uani 1 1 d .
H46A H 0.886470 0.228092 0.660370 0.062 Uiso 1 1 calc R
C46B C 0.4315(5) 0.4892(3) 0.69794(11) 0.0367(16) Uani 1 1 d .
H46B H 0.499822 0.496529 0.697841 0.044 Uiso 1 1 calc R
C46C C 0.1827(6) 0.6350(4) 0.57796(11) 0.0422(17) Uani 1 1 d .
H46C H 0.229405 0.603026 0.580339 0.051 Uiso 1 1 calc R
C47A C 0.7630(5) 0.2209(3) 0.67714(11) 0.0360(16) Uani 1 1 d .
C47B C 0.3706(5) 0.5262(3) 0.68540(10) 0.0313(14) Uani 1 1 d .
C47C C 0.1097(5) 0.6253(3) 0.56278(11) 0.0335(15) Uani 1 1 d .
C48A C 0.7742(5) 0.2776(3) 0.68880(10) 0.0310(14) Uani 1 1 d .
H48A H 0.830799 0.302514 0.686857 0.037 Uiso 1 1 calc R
C48B C 0.4120(5) 0.5711(3) 0.67188(10) 0.0320(14) Uani 1 1 d .
H48B H 0.480611 0.577159 0.671895 0.038 Uiso 1 1 calc R
C48C C 0.1056(5) 0.5714(3) 0.55120(11) 0.0338(15) Uani 1 1 d .
H48C H 0.147486 0.537605 0.554659 0.041 Uiso 1 1 calc R
P1D P 0.28365(13) 0.24882(8) 0.65442(3) 0.0340(4) Uani 1 1 d .
O1D O 0.2645(3) 0.2173(2) 0.67632(7) 0.0337(10) Uani 1 1 d .
O2D O 0.2894(3) 0.1891(2) 0.63933(7) 0.0327(10) Uani 1 1 d .
O3D O 0.3784(3) 0.2808(2) 0.65549(8) 0.0391(11) Uani 1 1 d .
O4D O 0.1959(4) 0.2839(2) 0.64725(8) 0.0402(11) Uani 1 1 d .
C1D C 0.1960(5) 0.1695(3) 0.67791(10) 0.0321(15) Uani 1 1 d .
C2D C 0.1081(5) 0.1824(3) 0.68883(10) 0.0360(16) Uani 1 1 d .
C3D C 0.0375(5) 0.1368(3) 0.68956(11) 0.0396(16) Uani 1 1 d .
H H -0.022083 0.144998 0.696455 0.047 Uiso 1 1 calc R
C4D C 0.0520(6) 0.0772(4) 0.68014(11) 0.0410(16) Uani 1 1 d .
C5D C -0.0213(6) 0.0306(4) 0.68028(13) 0.053(2) Uani 1 1 d .
HA H -0.081874 0.039319 0.686708 0.063 Uiso 1 1 calc R
C6D C -0.0078(7) -0.0251(4) 0.67168(14) 0.056(2) Uani 1 1 d .
HB H -0.058669 -0.055254 0.672002 0.067 Uiso 1 1 calc R
C7D C 0.0814(6) -0.0397(4) 0.66211(13) 0.051(2) Uani 1 1 d .
HC H 0.090638 -0.079504 0.655996 0.062 Uiso 1 1 calc R
C8D C 0.1553(6) 0.0043(3) 0.66164(11) 0.0397(16) Uani 1 1 d .
HD H 0.215428 -0.005576 0.655192 0.048 Uiso 1 1 calc R
C9D C 0.1421(5) 0.0641(3) 0.67073(11) 0.0361(16) Uani 1 1 d .
C10D C 0.2159(5) 0.1122(3) 0.66977(10) 0.0368(16) Uani 1 1 d .
C11D C 0.0980(5) 0.2411(3) 0.70123(11) 0.0342(15) Uani 1 1 d .
C12D C 0.1461(5) 0.2425(3) 0.72099(10) 0.0325(15) Uani 1 1 d .
C13D C 0.2006(6) 0.1895(3) 0.72750(11) 0.0398(16) Uani 1 1 d .
HE H 0.205139 0.153491 0.719078 0.048 Uiso 1 1 calc R
C14D C 0.2473(6) 0.1912(4) 0.74638(12) 0.0419(18) Uani 1 1 d .
HF H 0.284632 0.156287 0.750790 0.050 Uiso 1 1 calc R
C15D C 0.2397(5) 0.2421(3) 0.75844(12) 0.0409(17) Uani 1 1 d .
HG H 0.272530 0.242270 0.771213 0.049 Uiso 1 1 calc R
C16D C 0.1872(5) 0.2926(4) 0.75299(12) 0.0409(17) Uani 1 1 d .
HH H 0.183160 0.327377 0.761985 0.049 Uiso 1 1 calc R
C17D C 0.1371(5) 0.2946(3) 0.73369(10) 0.0286(14) Uani 1 1 d .
C18D C 0.0790(5) 0.3481(3) 0.72751(11) 0.0362(16) Uani 1 1 d .
C19D C 0.0674(5) 0.4011(3) 0.73927(12) 0.0387(16) Uani 1 1 d .
HI H 0.099406 0.404043 0.752100 0.046 Uiso 1 1 calc R
C20D C 0.0085(5) 0.4509(4) 0.73240(12) 0.0425(17) Uani 1 1 d .
HJ H -0.001455 0.486455 0.740861 0.051 Uiso 1 1 calc R
C21D C -0.0353(5) 0.4479(4) 0.71303(13) 0.0432(18) Uani 1 1 d .
HK H -0.072986 0.482101 0.708167 0.052 Uiso 1 1 calc R
C22D C -0.0240(5) 0.3967(4) 0.70139(12) 0.0427(17) Uani 1 1 d .
HL H -0.055250 0.395096 0.688452 0.051 Uiso 1 1 calc R
C23D C 0.0332(5) 0.3450(3) 0.70778(11) 0.0383(16) Uani 1 1 d .
C24D C 0.0456(5) 0.2910(3) 0.69508(11) 0.0383(16) Uani 1 1 d .
HM H 0.016183 0.290449 0.681956 0.046 Uiso 1 1 calc R
C25D C 0.3447(5) 0.1372(3) 0.64458(10) 0.0300(14) Uani 1 1 d .
C26D C 0.4285(5) 0.1230(3) 0.63303(11) 0.0330(15) Uani 1 1 d .
C27D C 0.4812(5) 0.0711(3) 0.63876(11) 0.0364(16) Uani 1 1 d .
HN H 0.535708 0.058967 0.630723 0.044 Uiso 1 1 calc R
C28D C 0.4572(5) 0.0351(3) 0.65614(11) 0.0324(14) Uani 1 1 d .
C29D C 0.5186(6) -0.0144(3) 0.66333(13) 0.0450(18) Uani 1 1 d .
HO H 0.574239 -0.026114 0.655562 0.054 Uiso 1 1 calc R
C30D C 0.4991(7) -0.0446(4) 0.68080(15) 0.060(2) Uani 1 1 d .
HP H 0.540973 -0.077264 0.685215 0.072 Uiso 1 1 calc R
C31D C 0.4170(7) -0.0284(4) 0.69276(14) 0.057(2) Uani 1 1 d .
HQ H 0.404707 -0.049285 0.705305 0.069 Uiso 1 1 calc R
C32D C 0.3559(6) 0.0174(3) 0.68612(12) 0.0420(17) Uani 1 1 d .
HR H 0.300276 0.027784 0.694063 0.050 Uiso 1 1 calc R
C33D C 0.3735(5) 0.0504(3) 0.66732(11) 0.0343(15) Uani 1 1 d .
C34D C 0.3115(5) 0.1002(3) 0.66030(11) 0.0327(15) Uani 1 1 d .
C35D C 0.4676(5) 0.1640(3) 0.61660(10) 0.0315(14) Uani 1 1 d .
C36D C 0.4120(5) 0.1823(3) 0.59905(10) 0.0312(14) Uani 1 1 d .
C37D C 0.3148(5) 0.1613(3) 0.59564(10) 0.0318(15) Uani 1 1 d .
HS H 0.285227 0.134941 0.605531 0.038 Uiso 1 1 calc R
C38D C 0.2625(6) 0.1777(4) 0.57874(12) 0.0438(18) Uani 1 1 d .
HT H 0.198659 0.161616 0.576744 0.053 Uiso 1 1 calc R
C39D C 0.3043(6) 0.2187(4) 0.56419(11) 0.0412(17) Uani 1 1 d .
HU H 0.267238 0.232401 0.552777 0.049 Uiso 1 1 calc R
C40D C 0.3996(5) 0.2388(3) 0.56674(11) 0.0394(17) Uani 1 1 d .
HV H 0.428738 0.264560 0.556626 0.047 Uiso 1 1 calc R
C41D C 0.4535(5) 0.2216(3) 0.58397(11) 0.0335(15) Uani 1 1 d .
C42D C 0.5550(5) 0.2418(3) 0.58627(11) 0.0345(15) Uani 1 1 d .
C43D C 0.6015(6) 0.2835(3) 0.57266(12) 0.0413(17) Uani 1 1 d .
HW H 0.565836 0.300149 0.561481 0.050 Uiso 1 1 calc R
C44D C 0.6976(6) 0.3003(4) 0.57531(13) 0.0479(19) Uani 1 1 d .
HX H 0.728044 0.327218 0.565672 0.058 Uiso 1 1 calc R
C45D C 0.7512(6) 0.2781(4) 0.59217(13) 0.0478(19) Uani 1 1 d .
HY H 0.816624 0.291297 0.594250 0.057 Uiso 1 1 calc R
C46D C 0.7081(6) 0.2374(4) 0.60552(13) 0.0451(18) Uani 1 1 d .
HZ H 0.744781 0.220292 0.616488 0.054 Uiso 1 1 calc R
C47D C 0.6087(5) 0.2207(3) 0.60300(11) 0.0371(16) Uani 1 1 d .
C48D C 0.5630(5) 0.1822(3) 0.61817(11) 0.0358(16) Uani 1 1 d .
H0AA H 0.600037 0.169037 0.629650 0.043 Uiso 1 1 calc R
O1 O 0.8098(4) 0.4441(3) 0.59628(9) 0.0507(13) Uani 1 1 d .
H1AA H 0.850423 0.473470 0.599875 0.076 Uiso 1 1 d G
H2AA H 0.836632 0.420495 0.587073 0.076 Uiso 1 1 d G
O2 O -0.0411(5) 0.4419(3) 0.64665(10) 0.0611(15) Uani 1 1 d .
H3AA H -0.060141 0.432654 0.634312 0.092 Uiso 1 1 d G
H4AA H -0.091075 0.442164 0.654776 0.092 Uiso 1 1 d G
O3 O 0.1346(5) 0.3927(3) 0.66250(10) 0.0600(15) Uani 1 1 d .
H5AA H 0.154603 0.392200 0.675091 0.090 Uiso 1 1 d G
H6AA H 0.071406 0.396263 0.662202 0.090 Uiso 1 1 d G

loop_
_atom_site_aniso_label
_atom_site_aniso_U_11
_atom_site_aniso_U_22
_atom_site_aniso_U_33
_atom_site_aniso_U_23
_atom_site_aniso_U_13
_atom_site_aniso_U_12
Ca1 0.0280(7) 0.0384(7) 0.0333(7) 0.0035(6) -0.0049(6) -0.0011(5)
Ca2 0.0267(7) 0.0374(7) 0.0338(7) -0.0035(6) -0.0042(6) 0.0005(5)
P1A 0.0264(9) 0.0368(8) 0.0320(9) -0.0012(7) -0.0039(7) 0.0025(7)
P1B 0.0287(9) 0.0319(8) 0.0325(8) -0.0007(7) -0.0041(7) 0.0007(7)
P1C 0.0242(8) 0.0327(8) 0.0319(8) 0.0000(7) -0.0033(7) -0.0013(7)
O1A 0.025(2) 0.037(2) 0.031(2) 0.000(2) -0.0053(19) -0.0001(18)
O1B 0.026(2) 0.034(2) 0.031(2) 0.0021(19) -0.0019(18) 0.0026(17)
O1C 0.022(2) 0.035(2) 0.031(2) -0.0006(19) -0.0043(19) -0.0021(18)
O1L 0.053(4) 0.066(4) 0.057(4) -0.003(3) 0.000(3) 0.006(3)
O2A 0.027(2) 0.035(2) 0.031(2) -0.001(2) -0.0019(19) -0.0012(19)
O2B 0.026(2) 0.035(2) 0.035(2) -0.003(2) -0.0026(19) -0.0033(18)
O2C 0.026(2) 0.031(2) 0.027(2) -0.0015(18) 0.0008(18) 0.0010(17)
O2L 0.048(4) 0.062(3) 0.068(4) 0.000(3) -0.003(3) 0.005(3)
O3A 0.031(2) 0.042(3) 0.036(2) -0.001(2) -0.002(2) 0.007(2)
O3B 0.037(3) 0.032(2) 0.036(2) 0.003(2) -0.003(2) 0.003(2)
O3C 0.022(2) 0.040(2) 0.029(2) 0.000(2) -0.0014(19) -0.0009(18)
O3L 0.035(3) 0.062(3) 0.052(3) 0.008(3) 0.002(2) 0.007(2)
O4A 0.030(2) 0.039(2) 0.035(3) 0.002(2) -0.006(2) 0.0010(19)
O4B 0.035(3) 0.037(2) 0.044(3) -0.007(2) -0.011(2) -0.0009(19)
O4C 0.025(2) 0.039(2) 0.040(3) -0.001(2) -0.0043(19) -0.0030(19)
O4L 0.055(4) 0.057(3) 0.054(3) -0.007(3) 0.004(3) 0.001(3)
O5L 0.040(3) 0.052(3) 0.072(4) -0.018(3) 0.016(3) -0.008(2)
O6L 0.053(3) 0.047(3) 0.048(3) 0.002(3) 0.002(3) -0.001(2)
O7L 0.055(4) 0.054(3) 0.055(3) 0.010(3) 0.008(3) 0.008(3)
O8L 0.038(3) 0.060(3) 0.044(3) -0.003(3) -0.002(2) -0.004(2)
O9L 0.046(3) 0.054(3) 0.079(4) -0.005(3) 0.006(3) 0.002(3)
O10L 0.042(3) 0.093(5) 0.047(3) -0.015(3) -0.006(3) -0.002(3)
C1A 0.021(3) 0.036(3) 0.036(4) -0.004(3) -0.003(3) 0.001(3)
C1B 0.027(4) 0.034(3) 0.035(4) 0.002(3) -0.007(3) 0.001(3)
C1C 0.024(3) 0.032(3) 0.032(3) -0.005(3) 0.000(3) -0.001(3)
C2A 0.035(4) 0.034(3) 0.039(4) 0.004(3) -0.009(3) -0.004(3)
C2B 0.027(3) 0.042(4) 0.035(4) -0.003(3) -0.008(3) 0.003(3)
C2C 0.029(3) 0.034(3) 0.029(3) -0.004(3) 0.003(3) 0.001(3)
C3A 0.035(4) 0.031(3) 0.046(4) 0.002(3) -0.005(3) -0.001(3)
C3B 0.037(4) 0.035(4) 0.027(3) -0.003(3) 0.000(3) 0.003(3)
C3C 0.025(3) 0.036(3) 0.032(3) -0.001(3) 0.000(3) -0.003(3)
C4A 0.023(3) 0.038(4) 0.039(4) -0.007(3) -0.005(3) -0.001(3)
C4B 0.031(4) 0.028(3) 0.033(4) 0.000(3) -0.003(3) 0.004(3)
C4C 0.024(3) 0.036(3) 0.033(3) -0.008(3) -0.003(3) 0.000(3)
C5A 0.039(4) 0.036(4) 0.056(5) 0.000(4) -0.006(4) 0.003(3)
C5B 0.039(4) 0.048(4) 0.032(4) 0.003(3) -0.009(3) 0.001(3)
C5C 0.026(4) 0.037(4) 0.042(4) -0.012(3) 0.002(3) 0.000(3)
C6A 0.040(4) 0.050(4) 0.056(5) -0.011(4) 0.000(4) 0.006(3)
C6B 0.050(5) 0.038(4) 0.038(4) 0.007(3) -0.009(3) 0.002(3)
C6C 0.032(4) 0.044(4) 0.040(4) -0.011(3) -0.002(3) 0.003(3)
C7A 0.037(4) 0.054(4) 0.044(4) -0.003(4) 0.006(3) -0.001(3)
C7B 0.045(4) 0.030(4) 0.053(5) -0.004(3) -0.005(4) 0.003(3)
C7C 0.039(4) 0.034(3) 0.043(4) -0.002(3) -0.004(3) 0.008(3)
C8A 0.038(4) 0.047(4) 0.045(4) -0.001(4) 0.005(3) 0.004(3)
C8B 0.034(4) 0.038(4) 0.033(4) 0.001(3) -0.001(3) 0.000(3)
C8C 0.024(3) 0.045(4) 0.042(4) -0.002(3) -0.003(3) 0.001(3)
C9A 0.019(3) 0.041(4) 0.039(4) 0.003(3) -0.002(3) -0.003(3)
C9B 0.026(4) 0.036(4) 0.037(4) -0.004(3) 0.000(3) -0.002(3)
C9C 0.025(3) 0.035(3) 0.028(3) -0.006(3) -0.001(3) 0.003(3)
C10A 0.021(3) 0.043(4) 0.032(4) 0.000(3) -0.001(3) 0.001(3)
C10B 0.027(3) 0.033(3) 0.029(3) 0.003(3) -0.003(3) 0.005(3)
C10C 0.019(3) 0.035(3) 0.036(4) -0.001(3) 0.003(3) 0.003(3)
C11A 0.033(4) 0.033(3) 0.037(4) -0.003(3) -0.003(3) 0.004(3)
C11B 0.029(4) 0.038(4) 0.028(3) -0.006(3) -0.006(3) 0.001(3)
C11C 0.026(3) 0.037(4) 0.034(4) -0.001(3) -0.001(3) -0.004(3)
C12A 0.035(4) 0.039(4) 0.035(4) 0.000(3) 0.000(3) 0.004(3)
C12B 0.026(3) 0.036(3) 0.032(3) 0.000(3) -0.001(3) -0.001(3)
C12C 0.019(3) 0.036(3) 0.029(3) 0.000(3) 0.004(3) -0.004(3)
C13A 0.030(4) 0.048(4) 0.042(4) 0.000(3) -0.003(3) 0.002(3)
C13B 0.033(4) 0.034(3) 0.036(4) -0.004(3) -0.004(3) -0.002(3)
C13C 0.037(4) 0.026(3) 0.037(4) 0.003(3) 0.001(3) 0.003(3)
C14A 0.039(4) 0.048(4) 0.045(4) 0.001(4) -0.003(3) -0.003(3)
C14B 0.026(4) 0.051(4) 0.051(4) -0.009(4) 0.002(3) -0.004(3)
C14C 0.047(4) 0.036(4) 0.042(4) -0.002(3) -0.003(3) -0.003(3)
C15A 0.037(4) 0.041(4) 0.054(5) -0.002(4) -0.007(4) -0.008(3)
C15B 0.028(4) 0.056(4) 0.044(4) -0.015(4) -0.001(3) 0.004(3)
C15C 0.051(5) 0.032(4) 0.049(5) -0.003(3) 0.000(4) -0.001(3)
C16A 0.032(4) 0.038(4) 0.049(4) -0.001(3) 0.006(3) 0.001(3)
C16B 0.028(4) 0.047(4) 0.034(4) -0.005(3) -0.003(3) 0.001(3)
C16C 0.061(5) 0.043(4) 0.039(4) 0.007(4) -0.009(4) 0.001(4)
C17A 0.032(4) 0.042(4) 0.032(4) -0.005(3) 0.000(3) 0.006(3)
C17B 0.022(3) 0.033(3) 0.029(3) -0.003(3) -0.001(3) 0.002(3)
C17C 0.037(4) 0.039(4) 0.031(4) 0.000(3) 0.005(3) -0.007(3)
C18A 0.028(4) 0.038(4) 0.038(4) 0.000(3) -0.002(3) 0.005(3)
C18B 0.025(3) 0.034(3) 0.024(3) -0.001(3) 0.005(2) 0.001(3)
C18C 0.033(4) 0.047(4) 0.031(4) 0.004(3) -0.002(3) -0.007(3)
C19A 0.040(4) 0.040(4) 0.040(4) -0.004(3) -0.004(3) -0.004(3)
C19B 0.036(4) 0.043(4) 0.030(3) -0.008(3) -0.003(3) 0.002(3)
C19C 0.061(5) 0.047(4) 0.058(5) 0.002(4) -0.012(4) -0.001(4)
C20A 0.042(5) 0.067(5) 0.037(4) -0.003(4) 0.005(3) 0.005(4)
C20B 0.037(4) 0.035(3) 0.031(3) -0.006(3) 0.001(3) -0.003(3)
C20C 0.064(6) 0.057(5) 0.049(5) 0.012(4) -0.013(4) -0.004(4)
C21A 0.040(4) 0.062(5) 0.044(5) -0.003(4) -0.008(4) 0.003(4)
C21B 0.032(4) 0.044(4) 0.039(4) -0.010(3) -0.002(3) -0.004(3)
C21C 0.063(5) 0.059(5) 0.034(4) 0.007(4) -0.019(4) -0.007(4)
C22A 0.042(4) 0.055(4) 0.038(4) -0.007(4) -0.007(3) 0.003(4)
C22B 0.027(4) 0.046(4) 0.044(4) -0.003(3) -0.005(3) 0.000(3)
C22C 0.039(4) 0.045(4) 0.037(4) -0.007(3) -0.001(3) -0.003(3)
C23A 0.031(4) 0.037(3) 0.037(4) 0.000(3) -0.002(3) 0.005(3)
C23B 0.027(4) 0.040(4) 0.027(3) -0.006(3) -0.001(3) 0.003(3)
C23C 0.025(4) 0.041(4) 0.036(4) 0.002(3) 0.003(3) -0.001(3)
C24A 0.032(4) 0.039(4) 0.043(4) 0.003(3) -0.004(3) -0.002(3)
C24B 0.030(4) 0.045(4) 0.040(4) -0.006(3) -0.003(3) 0.004(3)
C24C 0.031(4) 0.031(3) 0.038(4) -0.001(3) -0.004(3) -0.005(3)
C25A 0.029(4) 0.044(4) 0.029(3) 0.002(3) 0.005(3) -0.001(3)
C25B 0.021(3) 0.030(3) 0.035(4) -0.004(3) -0.002(3) 0.002(3)
C25C 0.022(3) 0.032(3) 0.033(4) 0.002(3) -0.001(3) 0.006(3)
C26A 0.027(4) 0.039(4) 0.034(4) 0.006(3) 0.003(3) 0.001(3)
C26B 0.032(4) 0.031(3) 0.035(4) -0.002(3) 0.000(3) 0.001(3)
C26C 0.020(3) 0.028(3) 0.030(3) 0.003(3) -0.002(3) 0.000(2)
C27A 0.033(4) 0.042(4) 0.036(4) 0.009(3) 0.001(3) 0.006(3)
C27B 0.035(4) 0.033(3) 0.037(4) -0.002(3) -0.003(3) 0.005(3)
C27C 0.043(4) 0.035(4) 0.040(4) -0.005(3) 0.003(3) -0.008(3)
C28A 0.036(4) 0.049(4) 0.034(4) 0.005(3) -0.004(3) -0.001(3)
C28B 0.034(4) 0.032(3) 0.033(4) -0.003(3) -0.005(3) 0.005(3)
C28C 0.043(4) 0.049(4) 0.036(4) 0.003(4) 0.009(3) -0.002(3)
C29A 0.045(4) 0.042(4) 0.041(4) 0.001(4) -0.004(3) 0.004(3)
C29B 0.042(4) 0.038(4) 0.031(4) -0.004(3) -0.004(3) -0.005(3)
C29C 0.078(6) 0.046(5) 0.058(5) -0.004(4) 0.023(5) -0.010(4)
C30A 0.050(5) 0.059(5) 0.037(4) 0.000(4) -0.004(4) 0.004(4)
C30B 0.041(4) 0.049(4) 0.048(5) -0.010(4) -0.006(4) -0.005(3)
C30C 0.084(7) 0.055(5) 0.052(5) -0.009(4) 0.026(5) -0.018(5)
C31A 0.037(4) 0.054(4) 0.031(4) -0.007(3) -0.005(3) 0.003(3)
C31B 0.034(4) 0.041(4) 0.048(4) -0.002(4) 0.001(3) -0.008(3)
C31C 0.055(5) 0.047(4) 0.040(4) -0.011(4) 0.002(4) -0.004(4)
C32A 0.032(4) 0.048(4) 0.040(4) 0.004(3) 0.001(3) 0.001(3)
C32B 0.037(4) 0.039(4) 0.034(4) -0.001(3) -0.003(3) 0.003(3)
C32C 0.038(4) 0.034(3) 0.040(4) 0.001(3) -0.004(3) 0.001(3)
C33A 0.033(4) 0.039(4) 0.030(3) 0.001(3) 0.005(3) 0.000(3)
C33B 0.027(3) 0.030(3) 0.027(3) 0.000(3) -0.005(3) -0.001(3)
C33C 0.033(4) 0.032(3) 0.029(3) 0.000(3) 0.002(3) -0.001(3)
C34A 0.022(3) 0.043(4) 0.031(3) -0.001(3) 0.005(3) 0.005(3)
C34B 0.026(3) 0.022(3) 0.036(4) 0.004(3) 0.000(3) 0.003(2)
C34C 0.024(3) 0.035(3) 0.030(3) -0.001(3) -0.004(3) 0.004(3)
C35A 0.031(4) 0.034(3) 0.034(4) 0.004(3) 0.000(3) 0.003(3)
C35B 0.026(3) 0.034(3) 0.027(3) -0.006(3) 0.000(3) 0.001(3)
C35C 0.029(3) 0.030(3) 0.031(3) 0.001(3) 0.003(3) -0.005(3)
C36A 0.030(4) 0.035(4) 0.038(4) 0.010(3) -0.001(3) 0.001(3)
C36B 0.024(3) 0.037(3) 0.036(4) -0.001(3) 0.000(3) 0.002(3)
C36C 0.028(3) 0.033(3) 0.031(3) 0.010(3) -0.002(3) 0.003(3)
C37A 0.045(5) 0.047(4) 0.050(4) -0.003(4) -0.002(4) -0.002(4)
C37B 0.033(4) 0.043(4) 0.035(4) -0.002(3) 0.000(3) 0.005(3)
C37C 0.033(4) 0.036(3) 0.036(4) -0.007(3) -0.002(3) 0.002(3)
C38A 0.044(5) 0.068(6) 0.061(5) 0.006(5) 0.009(4) -0.001(4)
C38B 0.035(4) 0.054(4) 0.045(4) 0.005(4) 0.003(3) 0.010(3)
C38C 0.034(4) 0.047(4) 0.037(4) 0.005(3) -0.009(3) 0.004(3)
C39A 0.041(5) 0.051(4) 0.052(5) 0.005(4) -0.003(4) -0.005(3)
C39B 0.026(4) 0.077(5) 0.048(4) 0.006(4) -0.005(3) 0.005(4)
C39C 0.040(4) 0.045(4) 0.041(4) 0.004(4) -0.001(3) 0.005(3)
C40A 0.041(4) 0.047(4) 0.046(4) 0.001(4) -0.005(4) -0.004(3)
C40B 0.025(4) 0.063(5) 0.046(4) -0.003(4) 0.008(3) 0.000(3)
C40C 0.035(4) 0.040(4) 0.034(4) -0.003(3) 0.000(3) 0.007(3)
C41A 0.037(4) 0.036(4) 0.038(4) 0.003(3) -0.005(3) -0.005(3)
C41B 0.031(4) 0.042(4) 0.027(3) -0.005(3) -0.002(3) 0.000(3)
C41C 0.028(4) 0.040(4) 0.033(3) -0.002(3) -0.001(3) 0.004(3)
C42A 0.036(4) 0.037(4) 0.032(4) 0.005(3) -0.006(3) -0.002(3)
C42B 0.027(4) 0.043(4) 0.031(3) 0.001(3) -0.001(3) -0.003(3)
C42C 0.029(4) 0.038(4) 0.031(3) 0.000(3) -0.005(3) -0.001(3)
C43A 0.043(5) 0.056(5) 0.047(4) 0.000(4) -0.009(4) -0.003(4)
C43B 0.030(4) 0.069(5) 0.047(4) 0.001(4) 0.003(3) -0.001(4)
C43C 0.030(4) 0.030(3) 0.033(3) 0.003(3) -0.004(3) 0.006(3)
C44A 0.042(5) 0.050(4) 0.058(5) -0.007(4) -0.003(4) 0.001(4)
C44B 0.034(4) 0.057(5) 0.040(4) 0.014(4) 0.000(3) -0.006(3)
C44C 0.047(4) 0.036(4) 0.039(4) -0.007(3) -0.001(3) -0.002(3)
C45A 0.046(5) 0.066(5) 0.051(5) -0.014(4) -0.007(4) 0.003(4)
C45B 0.033(4) 0.053(4) 0.040(4) 0.011(4) -0.002(3) -0.003(3)
C45C 0.030(4) 0.043(4) 0.044(4) 0.000(3) -0.006(3) -0.004(3)
C46A 0.047(5) 0.063(5) 0.046(5) -0.004(4) -0.003(4) -0.004(4)
C46B 0.025(4) 0.042(4) 0.043(4) -0.002(3) -0.003(3) 0.003(3)
C46C 0.047(5) 0.047(4) 0.034(4) -0.001(3) -0.008(3) 0.004(3)
C47A 0.031(4) 0.045(4) 0.033(4) -0.005(3) -0.007(3) -0.002(3)
C47B 0.029(4) 0.036(3) 0.029(3) -0.003(3) 0.007(3) 0.000(3)
C47C 0.025(3) 0.038(4) 0.037(4) 0.001(3) -0.001(3) -0.001(3)
C48A 0.024(3) 0.033(3) 0.036(4) 0.001(3) 0.001(3) 0.000(3)
C48B 0.025(3) 0.039(4) 0.032(3) -0.001(3) 0.000(3) -0.002(3)
C48C 0.026(3) 0.033(3) 0.043(4) 0.005(3) -0.004(3) 0.004(3)
P1D 0.0326(9) 0.0353(9) 0.0341(9) 0.0043(8) 0.0025(7) 0.0000(7)
O1D 0.035(3) 0.033(2) 0.033(2) 0.000(2) -0.002(2) -0.0037(19)
O2D 0.032(3) 0.034(2) 0.031(2) 0.008(2) 0.001(2) 0.0008(19)
O3D 0.029(3) 0.042(3) 0.047(3) 0.003(2) 0.004(2) -0.004(2)
O4D 0.039(3) 0.043(3) 0.039(3) 0.003(2) 0.002(2) 0.006(2)
C1D 0.030(4) 0.035(3) 0.032(3) 0.003(3) -0.006(3) -0.005(3)
C2D 0.037(4) 0.045(4) 0.025(3) 0.004(3) -0.002(3) 0.001(3)
C3D 0.033(4) 0.051(4) 0.035(4) 0.003(3) 0.002(3) -0.009(3)
C4D 0.041(4) 0.045(4) 0.037(4) 0.004(3) 0.002(3) -0.006(3)
C5D 0.041(5) 0.066(5) 0.051(5) 0.000(4) 0.007(4) -0.017(4)
C6D 0.060(6) 0.048(5) 0.061(5) -0.006(4) 0.003(4) -0.014(4)
C7D 0.059(5) 0.044(4) 0.052(5) 0.003(4) -0.003(4) -0.014(4)
C8D 0.041(4) 0.038(4) 0.040(4) -0.003(3) -0.005(3) -0.004(3)
C9D 0.036(4) 0.042(4) 0.030(3) 0.011(3) 0.001(3) -0.001(3)
C10D 0.038(4) 0.046(4) 0.026(3) 0.005(3) -0.002(3) -0.007(3)
C11D 0.029(4) 0.041(4) 0.032(3) 0.002(3) 0.002(3) -0.003(3)
C12D 0.029(4) 0.037(4) 0.032(3) -0.004(3) -0.002(3) -0.008(3)
C13D 0.039(4) 0.044(4) 0.037(4) 0.001(3) 0.004(3) 0.000(3)
C14D 0.038(4) 0.047(4) 0.041(4) 0.012(4) -0.009(3) -0.002(3)
C15D 0.037(4) 0.045(4) 0.040(4) 0.006(4) -0.009(3) -0.003(3)
C16D 0.039(4) 0.044(4) 0.039(4) -0.002(3) -0.002(3) -0.009(3)
C17D 0.021(3) 0.033(3) 0.032(3) 0.003(3) 0.000(3) -0.002(3)
C18D 0.024(4) 0.043(4) 0.041(4) 0.000(3) 0.002(3) -0.001(3)
C19D 0.032(4) 0.044(4) 0.040(4) 0.000(3) -0.001(3) -0.002(3)
C20D 0.040(4) 0.042(4) 0.045(4) 0.000(4) 0.005(3) 0.002(3)
C21D 0.029(4) 0.044(4) 0.057(5) 0.012(4) 0.006(3) 0.004(3)
C22D 0.034(4) 0.051(4) 0.044(4) 0.003(4) -0.003(3) 0.001(3)
C23D 0.027(4) 0.047(4) 0.041(4) 0.005(3) -0.001(3) -0.002(3)
C24D 0.035(4) 0.050(4) 0.030(3) -0.003(3) -0.005(3) -0.007(3)
C25D 0.029(4) 0.028(3) 0.033(4) 0.003(3) -0.006(3) 0.001(3)
C26D 0.030(4) 0.033(3) 0.036(4) -0.002(3) -0.003(3) -0.003(3)
C27D 0.037(4) 0.034(4) 0.039(4) -0.003(3) -0.006(3) -0.005(3)
C28D 0.031(4) 0.026(3) 0.040(4) -0.003(3) -0.007(3) -0.001(3)
C29D 0.049(5) 0.039(4) 0.047(4) -0.001(4) -0.005(4) 0.002(3)
C30D 0.068(6) 0.054(5) 0.059(5) 0.015(5) -0.013(5) 0.012(4)
C31D 0.067(6) 0.053(5) 0.051(5) 0.003(4) -0.002(4) -0.001(4)
C32D 0.052(5) 0.036(4) 0.038(4) -0.003(3) 0.001(3) -0.002(3)
C33D 0.035(4) 0.032(3) 0.037(4) 0.004(3) -0.006(3) -0.003(3)
C34D 0.032(4) 0.032(3) 0.035(3) 0.002(3) -0.001(3) -0.004(3)
C35D 0.031(4) 0.034(3) 0.029(3) -0.001(3) 0.002(3) -0.002(3)
C36D 0.032(4) 0.033(3) 0.028(3) -0.005(3) 0.005(3) 0.002(3)
C37D 0.040(4) 0.029(3) 0.027(3) -0.003(3) -0.001(3) -0.005(3)
C38D 0.044(5) 0.047(4) 0.041(4) -0.005(4) -0.003(3) -0.001(3)
C39D 0.042(4) 0.049(4) 0.033(4) 0.004(3) -0.001(3) -0.001(3)
C40D 0.040(4) 0.046(4) 0.032(4) 0.001(3) 0.005(3) -0.006(3)
C41D 0.033(4) 0.031(3) 0.037(4) -0.004(3) 0.002(3) -0.003(3)
C42D 0.033(4) 0.034(3) 0.037(4) -0.001(3) 0.011(3) 0.001(3)
C43D 0.045(4) 0.038(4) 0.041(4) -0.009(3) 0.006(3) -0.002(3)
C44D 0.051(5) 0.039(4) 0.054(5) -0.007(4) 0.018(4) -0.007(3)
C45D 0.037(4) 0.052(4) 0.055(5) -0.010(4) 0.004(4) 0.000(3)
C46D 0.033(4) 0.053(4) 0.049(4) -0.004(4) 0.005(3) -0.002(3)
C47D 0.035(4) 0.036(3) 0.040(4) -0.010(3) 0.005(3) 0.000(3)
C48D 0.034(4) 0.038(4) 0.035(4) 0.000(3) 0.000(3) 0.002(3)
O1 0.040(3) 0.068(4) 0.044(3) -0.008(3) 0.001(2) 0.007(2)
O2 0.052(4) 0.079(4) 0.052(3) -0.003(3) 0.007(3) 0.001(3)
O3 0.057(4) 0.065(4) 0.058(4) 0.005(3) -0.002(3) 0.004(3)

loop_
_atom_type_symbol
_atom_type_description
_atom_type_scat_dispersion_real
_atom_type_scat_dispersion_imag
_atom_type_scat_source
C C 0.0181 0.0091 'International Tables Vol C Tables 4.2.6.8 and 6.1.1.4'
H H 0.0000 0.0000 'International Tables Vol C Tables 4.2.6.8 and 6.1.1.4'
Ca Ca 0.3641 1.2855 'International Tables Vol C Tables 4.2.6.8 and 6.1.1.4'
O O 0.0492 0.0322 'International Tables Vol C Tables 4.2.6.8 and 6.1.1.4'
P P 0.2955 0.4335 'International Tables Vol C Tables 4.2.6.8 and 6.1.1.4'

loop_
_geom_angle_atom_site_label_1
_geom_angle_atom_site_label_2
_geom_angle_atom_site_label_3
_geom_angle
O1L Ca1 H1L 23.9(17)
O1L Ca1 O2L 68.1(2)
O1L Ca1 O3L 72.9(2)
O1L Ca1 O4L 135.7(2)
O1L Ca1 H4L 112.7(16)
H1L Ca1 H4L 91(2)
O2L Ca1 H1L 44.2(18)
O2L Ca1 H4L 51.9(15)
O3B Ca1 O1L 143.5(2)
O3B Ca1 H1L 167.4(19)
O3B Ca1 O2L 148.4(2)
O3B Ca1 O3L 75.09(18)
O3B Ca1 O4L 79.4(2)
O3B Ca1 H4L 100.7(16)
O3B Ca1 O5L 89.1(2)
O3L Ca1 H1L 93.8(18)
O3L Ca1 O2L 130.1(2)
O3L Ca1 O4L 150.2(2)
O3L Ca1 H4L 173.0(16)
O4A Ca1 O1L 79.39(19)
O4A Ca1 H1L 81.9(15)
O4A Ca1 O2L 91.56(19)
O4A Ca1 O3B 96.13(17)
O4A Ca1 O3L 110.63(19)
O4A Ca1 O4L 86.98(19)
O4A Ca1 H4L 75.1(14)
O4A Ca1 O5L 161.7(2)
O4L Ca1 H1L 112.8(18)
O4L Ca1 O2L 70.4(2)
O4L Ca1 H4L 23.4(15)
O5L Ca1 O1L 106.6(2)
O5L Ca1 H1L 96.6(16)
O5L Ca1 O2L 75.3(2)
O5L Ca1 O3L 87.7(2)
O5L Ca1 O4L 76.7(2)
O5L Ca1 H4L 86.7(14)
O4B Ca2 O6L 66.89(18)
O4B Ca2 O7L 125.27(19)
O4B Ca2 O8L 153.41(19)
O4B Ca2 H9L 96.9(14)
O4C Ca2 O4B 106.50(17)
O4C Ca2 O6L 80.29(18)
O4C Ca2 O7L 98.45(19)
O4C Ca2 O8L 83.52(18)
O4C Ca2 O9L 90.5(2)
O4C Ca2 H9L 97.3(13)
O6L Ca2 H9L 161.7(14)
O7L Ca2 O6L 70.60(19)
O7L Ca2 H9L 127.6(14)
O8L Ca2 O6L 139.69(19)
O8L Ca2 O7L 75.7(2)
O8L Ca2 H9L 57.0(14)
O9L Ca2 O4B 75.70(19)
O9L Ca2 O6L 136.7(2)
O9L Ca2 O7L 152.6(2)
O9L Ca2 O8L 79.7(2)
O9L Ca2 H9L 25.1(13)
O10L Ca2 O4B 79.6(2)
O10L Ca2 O4C 169.8(2)
O10L Ca2 O6L 109.8(2)
O10L Ca2 O7L 84.0(2)
O10L Ca2 O8L 87.5(2)
O10L Ca2 O9L 83.1(2)
O10L Ca2 H9L 73.6(13)
O2A P1A O1A 102.6(2)
O3A P1A O1A 104.7(3)
O3A P1A O2A 112.0(3)
O3A P1A O4A 119.7(3)
O4A P1A O1A 111.9(3)
O4A P1A O2A 104.7(3)
O2B P1B O1B 102.2(2)
O3B P1B O1B 105.3(3)
O3B P1B O2B 111.7(3)
O4B P1B O1B 110.6(3)
O4B P1B O2B 104.6(3)
O4B P1B O3B 120.9(3)
O2C P1C O1C 103.9(2)
O3C P1C O1C 110.5(3)
O3C P1C O2C 104.4(2)
O4C P1C O1C 106.1(2)
O4C P1C O2C 111.9(3)
O4C P1C O3C 119.1(3)
C1A O1A P1A 117.6(4)
C1B O1B P1B 119.5(4)
C1C O1C P1C 116.7(4)
Ca1 O1L H1L 78(4)
C25A O2A P1A 120.6(4)
C25B O2B P1B 117.8(4)
C25C O2C P1C 119.9(4)
Ca1 O2L H2LA 110.4
Ca1 O2L H2LB 110.3
H2LA O2L H2LB 108.2
P1B O3B Ca1 149.1(3)
Ca1 O3L H3LA 111.0
Ca1 O3L H3LB 111.9
H3LA O3L H3LB 106.9
P1A O4A Ca1 131.8(3)
P1B O4B Ca2 138.4(3)
P1C O4C Ca2 135.5(3)
Ca1 O4L H4L 77(3)
Ca1 O5L H5LA 110.5
Ca1 O5L H5LB 110.4
H5LA O5L H5LB 108.4
Ca2 O6L H6LA 110.0
Ca2 O6L H6LB 110.1
H6LA O6L H6LB 108.9
Ca2 O7L H7L 137(10)
Ca2 O8L H8L 106(7)
Ca2 O9L H9L 86(3)
Ca2 O10L H10A 113.9
Ca2 O10L H10B 112.4
H10A O10L H10B 104.8
O1A C1A C2A 116.9(6)
C10A C1A O1A 118.3(6)
C10A C1A C2A 124.8(6)
O1B C1B C2B 116.7(6)
C10B C1B O1B 120.5(6)
C10B C1B C2B 122.7(6)
O1C C1C C2C 119.4(6)
C10C C1C O1C 116.1(6)
C10C C1C C2C 124.5(6)
C1A C2A C11A 122.1(7)
C3A C2A C1A 115.6(7)
C3A C2A C11A 122.3(6)
C1B C2B C11B 121.3(6)
C3B C2B C1B 117.2(6)
C3B C2B C11B 121.5(6)
C1C C2C C11C 124.1(6)
C3C C2C C1C 115.7(6)
C3C C2C C11C 120.2(6)
C2A C3A H3A 118.5
C2A C3A C4A 123.0(6)
C4A C3A H3A 118.5
C2B C3B H3B 118.0
C2B C3B C4B 123.9(6)
C4B C3B H3B 118.0
C2C C3C H3C 118.4
C2C C3C C4C 123.3(6)
C4C C3C H3C 118.4
C3A C4A C5A 120.2(7)
C3A C4A C9A 120.7(6)
C5A C4A C9A 119.1(7)
C3B C4B C5B 123.0(6)
C3B C4B C9B 117.4(6)
C5B C4B C9B 119.5(6)
C3C C4C C5C 121.5(6)
C9C C4C C3C 119.1(6)
C9C C4C C5C 119.4(6)
C4A C5A H5A 119.8
C6A C5A C4A 120.5(7)
C6A C5A H5A 119.8
C4B C5B H5B 118.9
C6B C5B C4B 122.1(7)
C6B C5B H5B 118.9
C4C C5C H5C 119.5
C6C C5C C4C 121.0(7)
C6C C5C H5C 119.5
C5A C6A H6A 119.6
C5A C6A C7A 120.9(7)
C7A C6A H6A 119.6
C5B C6B H6B 120.2
C5B C6B C7B 119.6(7)
C7B C6B H6B 120.2
C5C C6C H6C 119.8
C5C C6C C7C 120.4(7)
C7C C6C H6C 119.8
C6A C7A H7A 120.8
C8A C7A C6A 118.4(7)
C8A C7A H7A 120.8
C6B C7B H7B 120.1
C8B C7B C6B 119.8(7)
C8B C7B H7B 120.1
C6C C7C H7C 119.8
C8C C7C C6C 120.3(7)
C8C C7C H7C 119.8
C7A C8A H8A 118.7
C7A C8A C9A 122.7(7)
C9A C8A H8A 118.7
C7B C8B H8B 118.6
C7B C8B C9B 122.7(7)
C9B C8B H8B 118.6
C7C C8C H8C 120.1
C7C C8C C9C 119.9(7)
C9C C8C H8C 120.1
C4A C9A C10A 117.4(6)
C8A C9A C4A 118.5(7)
C8A C9A C10A 124.1(6)
C8B C9B C4B 116.2(6)
C10B C9B C4B 120.5(6)
C10B C9B C8B 123.3(6)
C4C C9C C8C 118.9(6)
C4C C9C C10C 118.5(6)
C8C C9C C10C 122.6(6)
C1A C10A C9A 118.0(6)
C1A C10A C34A 121.4(6)
C9A C10A C34A 120.5(6)
C1B C10B C9B 118.0(6)
C1B C10B C34B 119.6(6)
C9B C10B C34B 122.3(6)
C1C C10C C9C 118.1(6)
C1C C10C C34C 121.4(6)
C9C C10C C34C 120.3(6)
C12A C11A C2A 119.8(6)
C24A C11A C2A 120.3(6)
C24A C11A C12A 119.9(7)
C12B C11B C2B 121.7(6)
C24B C11B C2B 119.1(6)
C24B C11B C12B 119.2(6)
C12C C11C C2C 119.0(6)
C24C C11C C2C 120.6(6)
C24C C11C C12C 120.3(6)
C13A C12A C11A 121.9(7)
C13A C12A C17A 118.8(7)
C17A C12A C11A 119.3(7)
C13B C12B C11B 119.8(6)
C17B C12B C11B 119.9(6)
C17B C12B C13B 120.1(6)
C13C C12C C11C 123.3(6)
C13C C12C C17C 118.0(6)
C17C C12C C11C 118.7(6)
C12A C13A H13A 119.1
C14A C13A C12A 121.8(7)
C14A C13A H13A 119.1
C12B C13B H13B 119.9
C14B C13B C12B 120.1(6)
C14B C13B H13B 119.9
C12C C13C H13C 118.7
C14C C13C C12C 122.5(7)
C14C C13C H13C 118.7
C13A C14A H14A 120.4
C13A C14A C15A 119.1(7)
C15A C14A H14A 120.4
C13B C14B H14B 119.9
C13B C14B C15B 120.2(7)
C15B C14B H14B 119.9
C13C C14C H14C 120.6
C13C C14C C15C 118.9(7)
C15C C14C H14C 120.6
C14A C15A H15A 119.5
C16A C15A C14A 121.0(7)
C16A C15A H15A 119.5
C14B C15B H15B 120.6
C16B C15B C14B 118.8(7)
C16B C15B H15B 120.6
C14C C15C H15C 119.8
C16C C15C C14C 120.5(7)
C16C C15C H15C 119.8
C15A C16A H16A 119.2
C15A C16A C17A 121.6(7)
C17A C16A H16A 119.2
C15B C16B H16B 118.4
C15B C16B C17B 123.3(7)
C17B C16B H16B 118.4
C15C C16C H16C 118.9
C15C C16C C17C 122.1(7)
C17C C16C H16C 118.9
C12A C17A C18A 118.9(6)
C16A C17A C12A 117.4(7)
C16A C17A C18A 123.7(7)
C12B C17B C16B 117.3(6)
C12B C17B C18B 120.5(6)
C16B C17B C18B 122.2(6)
C12C C17C C18C 119.9(6)
C16C C17C C12C 117.9(6)
C16C C17C C18C 122.2(7)
C19A C18A C17A 122.0(6)
C23A C18A C17A 119.4(7)
C23A C18A C19A 118.5(7)
C19B C18B C17B 124.1(6)
C19B C18B C23B 117.3(6)
C23B C18B C17B 118.6(6)
C19C C18C C17C 122.4(7)
C19C C18C C23C 118.6(7)
C23C C18C C17C 119.0(6)
C18A C19A H19A 119.5
C20A C19A C18A 120.9(7)
C20A C19A H19A 119.5
C18B C19B H19B 119.7
C20B C19B C18B 120.6(7)
C20B C19B H19B 119.7
C18C C19C H19C 120.1
C20C C19C C18C 119.8(8)
C20C C19C H19C 120.1
C19A C20A H20A 120.0
C19A C20A C21A 119.9(8)
C21A C20A H20A 120.0
C19B C20B H20B 119.3
C19B C20B C21B 121.5(7)
C21B C20B H20B 119.3
C19C C20C H20C 119.5
C21C C20C C19C 120.9(8)
C21C C20C H20C 119.5
C20A C21A H21A 119.6
C22A C21A C20A 120.7(8)
C22A C21A H21A 119.6
C20B C21B H21B 120.3
C20B C21B C22B 119.5(7)
C22B C21B H21B 120.3
C20C C21C H21C 120.4
C22C C21C C20C 119.2(7)
C22C C21C H21C 120.4
C21A C22A H22A 120.0
C21A C22A C23A 120.1(7)
C23A C22A H22A 120.0
C21B C22B H22B 119.9
C23B C22B C21B 120.2(7)
C23B C22B H22B 119.9
C21C C22C H22C 119.2
C21C C22C C23C 121.7(7)
C23C C22C H22C 119.2
C18A C23A C22A 119.8(7)
C18A C23A C24A 120.2(7)
C22A C23A C24A 119.9(7)
C18B C23B C24B 118.5(6)
C22B C23B C18B 120.7(6)
C22B C23B C24B 120.8(6)
C18C C23C C24C 119.1(6)
C22C C23C C18C 119.7(7)
C22C C23C C24C 121.2(7)
C11A C24A C23A 122.1(7)
C11A C24A H24A 118.9
C23A C24A H24A 118.9
C11B C24B C23B 123.1(6)
C11B C24B H24B 118.5
C23B C24B H24B 118.5
C11C C24C C23C 122.9(6)
C11C C24C H24C 118.5
C23C C24C H24C 118.5
O2A C25A C26A 117.1(6)
C34A C25A O2A 119.4(6)
C34A C25A C26A 123.5(6)
O2B C25B C26B 117.5(6)
C34B C25B O2B 118.7(6)
C34B C25B C26B 123.8(6)
O2C C25C C26C 118.2(6)
C34C C25C O2C 118.4(6)
C34C C25C C26C 123.3(6)
C25A C26A C35A 121.7(6)
C27A C26A C25A 116.5(6)
C27A C26A C35A 121.7(6)
C25B C26B C35B 122.4(6)
C27B C26B C25B 116.6(7)
C27B C26B C35B 120.8(6)
C25C C26C C35C 122.6(6)
C27C C26C C25C 116.4(6)
C27C C26C C35C 120.8(6)
C26A C27A H27A 118.7
C28A C27A C26A 122.6(7)
C28A C27A H27A 118.7
C26B C27B H27B 118.5
C26B C27B C28B 123.0(7)
C28B C27B H27B 118.5
C26C C27C H27C 118.7
C26C C27C C28C 122.6(6)
C28C C27C H27C 118.7
C27A C28A C29A 122.5(7)
C27A C28A C33A 119.8(6)
C33A C28A C29A 117.7(7)
C27B C28B C29B 122.3(6)
C27B C28B C33B 119.4(6)
C29B C28B C33B 118.3(7)
C29C C28C C27C 120.5(7)
C29C C28C C33C 120.8(7)
C33C C28C C27C 118.8(6)
C28A C29A H29A 119.1
C30A C29A C28A 121.8(7)
C30A C29A H29A 119.1
C28B C29B H29B 118.8
C30B C29B C28B 122.4(7)
C30B C29B H29B 118.8
C28C C29C H29C 120.3
C30C C29C C28C 119.3(8)
C30C C29C H29C 120.3
C29A C30A H30A 119.6
C29A C30A C31A 120.7(7)
C31A C30A H30A 119.6
C29B C30B H30B 120.6
C29B C30B C31B 118.8(7)
C31B C30B H30B 120.6
C29C C30C H30C 119.8
C29C C30C C31C 120.5(8)
C31C C30C H30C 119.8
C30A C31A H31A 120.2
C32A C31A C30A 119.6(7)
C32A C31A H31A 120.2
C30B C31B H31B 119.3
C32B C31B C30B 121.4(7)
C32B C31B H31B 119.3
C30C C31C H31C 120.0
C32C C31C C30C 120.0(7)
C32C C31C H31C 120.0
C31A C32A H32A 118.9
C31A C32A C33A 122.2(7)
C33A C32A H32A 118.9
C31B C32B H32B 119.9
C31B C32B C33B 120.2(7)
C33B C32B H32B 119.9
C31C C32C H32C 119.2
C31C C32C C33C 121.6(7)
C33C C32C H32C 119.2
C32A C33A C28A 117.9(6)
C34A C33A C28A 118.3(6)
C34A C33A C32A 123.8(6)
C28B C33B C34B 119.0(6)
C32B C33B C28B 118.8(6)
C32B C33B C34B 122.1(6)
C28C C33C C34C 118.3(6)
C32C C33C C28C 117.7(6)
C32C C33C C34C 123.8(6)
C25A C34A C10A 118.9(6)
C25A C34A C33A 119.2(6)
C33A C34A C10A 121.9(6)
C25B C34B C10B 119.7(6)
C25B C34B C33B 117.8(6)
C33B C34B C10B 122.5(6)
C25C C34C C10C 119.5(6)
C25C C34C C33C 119.6(6)
C33C C34C C10C 120.9(6)
C36A C35A C26A 120.0(6)
C48A C35A C26A 120.3(6)
C48A C35A C36A 119.7(6)
C36B C35B C26B 124.2(6)
C48B C35B C26B 116.8(6)
C48B C35B C36B 118.9(6)
C36C C35C C26C 120.2(6)
C48C C35C C26C 121.6(6)
C48C C35C C36C 118.2(6)
C37A C36A C35A 121.7(7)
C41A C36A C35A 120.1(6)
C41A C36A C37A 118.1(7)
C37B C36B C35B 119.2(6)
C41B C36B C35B 120.4(6)
C41B C36B C37B 120.4(6)
C37C C36C C35C 120.1(6)
C41C C36C C35C 121.0(6)
C41C C36C C37C 118.9(6)
C36A C37A H37A 119.3
C38A C37A C36A 121.4(8)
C38A C37A H37A 119.3
C36B C37B H37B 120.3
C38B C37B C36B 119.3(7)
C38B C37B H37B 120.3
C36C C37C H37C 119.3
C38C C37C C36C 121.3(7)
C38C C37C H37C 119.3
C37A C38A H38A 119.9
C37A C38A C39A 120.2(8)
C39A C38A H38A 119.9
C37B C38B H38B 119.3
C37B C38B C39B 121.3(7)
C39B C38B H38B 119.3
C37C C38C H38C 120.1
C37C C38C C39C 119.9(7)
C39C C38C H38C 120.1
C38A C39A H39A 119.8
C40A C39A C38A 120.5(8)
C40A C39A H39A 119.8
C38B C39B H39B 120.9
C40B C39B C38B 118.2(7)
C40B C39B H39B 120.9
C38C C39C H39C 120.4
C40C C39C C38C 119.2(7)
C40C C39C H39C 120.4
C39A C40A H40A 120.0
C39A C40A C41A 120.1(8)
C41A C40A H40A 120.0
C39B C40B H40B 118.2
C39B C40B C41B 123.5(8)
C41B C40B H40B 118.2
C39C C40C H40C 118.6
C39C C40C C41C 122.7(7)
C41C C40C H40C 118.6
C36A C41A C40A 119.7(7)
C36A C41A C42A 119.6(6)
C40A C41A C42A 120.6(7)
C36B C41B C40B 117.1(7)
C36B C41B C42B 121.0(6)
C40B C41B C42B 121.9(7)
C36C C41C C40C 117.9(6)
C36C C41C C42C 119.8(6)
C40C C41C C42C 122.3(6)
C43A C42A C41A 123.2(7)
C47A C42A C41A 119.1(6)
C47A C42A C43A 117.6(7)
C43B C42B C41B 124.7(6)
C43B C42B C47B 118.2(6)
C47B C42B C41B 117.1(6)
C41C C42C C47C 118.0(6)
C43C C42C C41C 124.1(6)
C43C C42C C47C 118.0(6)
C42A C43A H43A 119.6
C44A C43A C42A 120.7(8)
C44A C43A H43A 119.6
C42B C43B H43B 119.4
C42B C43B C44B 121.2(7)
C44B C43B H43B 119.4
C42C C43C H43C 119.0
C44C C43C C42C 122.0(6)
C44C C43C H43C 119.0
C43A C44A H44A 119.2
C43A C44A C45A 121.6(8)
C45A C44A H44A 119.2
C43B C44B H44B 119.8
C43B C44B C45B 120.5(7)
C45B C44B H44B 119.8
C43C C44C H44C 120.1
C43C C44C C45C 119.8(7)
C45C C44C H44C 120.1
C44A C45A H45A 121.5
C46A C45A C44A 117.1(8)
C46A C45A H45A 121.5
C44B C45B H45B 120.4
C46B C45B C44B 119.2(7)
C46B C45B H45B 120.4
C44C C45C H45C 119.8
C46C C45C C44C 120.4(7)
C46C C45C H45C 119.8
C45A C46A H46A 118.0
C45A C46A C47A 124.0(8)
C47A C46A H46A 118.0
C45B C46B H46B 119.2
C45B C46B C47B 121.7(7)
C47B C46B H46B 119.2
C45C C46C H46C 118.9
C45C C46C C47C 122.2(7)
C47C C46C H46C 118.9
C42A C47A C48A 119.3(6)
C46A C47A C42A 118.6(7)
C46A C47A C48A 122.0(7)
C42B C47B C48B 120.7(6)
C46B C47B C42B 119.1(6)
C46B C47B C48B 120.2(6)
C46C C47C C42C 117.6(6)
C48C C47C C42C 120.1(6)
C48C C47C C46C 122.2(6)
C35A C48A C47A 121.5(6)
C35A C48A H48A 119.2
C47A C48A H48A 119.2
C35B C48B C47B 121.7(6)
C35B C48B H48B 119.1
C47B C48B H48B 119.1
C35C C48C H48C 118.6
C47C C48C C35C 122.7(6)
C47C C48C H48C 118.6
O1D P1D O2D 102.8(2)
O3D P1D O1D 107.3(3)
O3D P1D O2D 110.7(3)
O3D P1D O4D 119.5(3)
O4D P1D O1D 111.1(3)
O4D P1D O2D 104.1(3)
C1D O1D P1D 119.0(4)
C25D O2D P1D 120.5(4)
O1D C1D C2D 117.7(6)
C10D C1D O1D 119.6(6)
C10D C1D C2D 122.6(6)
C1D C2D C11D 120.8(6)
C3D C2D C1D 118.3(7)
C3D C2D C11D 120.6(7)
C2D C3D H 119.3
C2D C3D C4D 121.3(7)
C4D C3D H 119.3
C5D C4D C3D 121.8(7)
C9D C4D C3D 119.2(7)
C9D C4D C5D 119.1(7)
C4D C5D HA 119.0
C6D C5D C4D 122.0(8)
C6D C5D HA 119.0
C5D C6D HB 119.8
C5D C6D C7D 120.4(8)
C7D C6D HB 119.8
C6D C7D HC 120.1
C8D C7D C6D 119.8(8)
C8D C7D HC 120.1
C7D C8D HD 119.7
C7D C8D C9D 120.6(7)
C9D C8D HD 119.7
C4D C9D C8D 118.2(7)
C4D C9D C10D 119.5(7)
C8D C9D C10D 122.2(7)
C1D C10D C9D 118.8(7)
C1D C10D C34D 120.0(6)
C9D C10D C34D 121.2(7)
C12D C11D C2D 117.2(6)
C24D C11D C2D 123.4(6)
C24D C11D C12D 119.4(6)
C13D C12D C11D 119.3(6)
C17D C12D C11D 120.4(6)
C17D C12D C13D 120.2(6)
C12D C13D HE 120.4
C14D C13D C12D 119.2(7)
C14D C13D HE 120.4
C13D C14D HF 119.8
C15D C14D C13D 120.3(7)
C15D C14D HF 119.8
C14D C15D HG 118.9
C16D C15D C14D 122.3(7)
C16D C15D HG 118.9
C15D C16D HH 119.6
C15D C16D C17D 120.7(7)
C17D C16D HH 119.6
C12D C17D C16D 117.2(6)
C12D C17D C18D 120.8(6)
C16D C17D C18D 122.0(6)
C19D C18D C17D 123.7(7)
C19D C18D C23D 119.3(7)
C23D C18D C17D 117.0(7)
C18D C19D HI 119.7
C18D C19D C20D 120.6(7)
C20D C19D HI 119.7
C19D C20D HJ 120.1
C21D C20D C19D 119.9(7)
C21D C20D HJ 120.1
C20D C21D HK 120.0
C22D C21D C20D 120.0(7)
C22D C21D HK 120.0
C21D C22D HL 118.9
C21D C22D C23D 122.2(7)
C23D C22D HL 118.9
C22D C23D C18D 118.0(7)
C22D C23D C24D 121.5(7)
C24D C23D C18D 120.4(6)
C11D C24D C23D 121.9(6)
C11D C24D HM 119.0
C23D C24D HM 119.0
O2D C25D C26D 119.0(6)
C34D C25D O2D 117.7(6)
C34D C25D C26D 123.2(6)
C25D C26D C35D 123.7(6)
C27D C26D C25D 117.1(6)
C27D C26D C35D 118.9(6)
C26D C27D HN 118.8
C26D C27D C28D 122.4(7)
C28D C27D HN 118.8
C27D C28D C29D 122.0(7)
C33D C28D C27D 119.0(6)
C33D C28D C29D 118.9(7)
C28D C29D HO 119.4
C30D C29D C28D 121.2(8)
C30D C29D HO 119.4
C29D C30D HP 119.5
C29D C30D C31D 121.0(8)
C31D C30D HP 119.5
C30D C31D HQ 120.4
C32D C31D C30D 119.3(8)
C32D C31D HQ 120.4
C31D C32D HR 119.2
C31D C32D C33D 121.6(8)
C33D C32D HR 119.2
C28D C33D C32D 118.0(6)
C28D C33D C34D 119.4(6)
C34D C33D C32D 122.5(7)
C25D C34D C10D 120.6(6)
C25D C34D C33D 117.9(6)
C33D C34D C10D 121.4(6)
C36D C35D C26D 123.3(6)
C48D C35D C26D 117.3(6)
C48D C35D C36D 119.4(6)
C37D C36D C35D 122.5(6)
C41D C36D C35D 120.4(6)
C41D C36D C37D 117.0(6)
C36D C37D HS 118.7
C38D C37D C36D 122.6(7)
C38D C37D HS 118.7
C37D C38D HT 120.3
C37D C38D C39D 119.5(7)
C39D C38D HT 120.3
C38D C39D HU 120.3
C40D C39D C38D 119.5(7)
C40D C39D HU 120.3
C39D C40D HV 119.5
C39D C40D C41D 121.0(7)
C41D C40D HV 119.5
C36D C41D C42D 119.0(6)
C40D C41D C36D 120.4(6)
C40D C41D C42D 120.6(6)
C43D C42D C41D 123.3(7)
C47D C42D C41D 119.1(6)
C47D C42D C43D 117.5(7)
C42D C43D HW 119.4
C44D C43D C42D 121.2(8)
C44D C43D HW 119.4
C43D C44D HX 119.7
C43D C44D C45D 120.6(8)
C45D C44D HX 119.7
C44D C45D HY 120.3
C46D C45D C44D 119.3(7)
C46D C45D HY 120.3
C45D C46D HZ 120.0
C45D C46D C47D 120.1(8)
C47D C46D HZ 120.0
C42D C47D C46D 121.1(7)
C42D C47D C48D 119.9(6)
C46D C47D C48D 118.9(7)
C35D C48D C47D 121.9(7)
C35D C48D H0AA 119.0
C47D C48D H0AA 119.0
H1AA O1 H2AA 109.7
H3AA O2 H4AA 109.4
H5AA O3 H6AA 109.7

loop_
_geom_bond_atom_site_label_1
_geom_bond_atom_site_label_2
_geom_bond_distance
Ca1 O1L 2.419(6)
Ca1 H1L 2.41(7)
Ca1 O2L 2.475(6)
Ca1 O3B 2.337(5)
Ca1 O3L 2.431(6)
Ca1 O4A 2.315(5)
Ca1 O4L 2.453(6)
Ca1 H4L 2.44(6)
Ca1 O5L 2.361(6)
Ca2 O4B 2.399(5)
Ca2 O4C 2.344(5)
Ca2 O6L 2.533(6)
Ca2 O7L 2.441(6)
Ca2 O8L 2.400(6)
Ca2 O9L 2.370(6)
Ca2 H9L 2.53(6)
Ca2 O10L 2.337(6)
P1A O1A 1.624(5)
P1A O2A 1.607(5)
P1A O3A 1.492(5)
P1A O4A 1.501(5)
P1B O1B 1.617(5)
P1B O2B 1.608(5)
P1B O3B 1.483(5)
P1B O4B 1.477(5)
P1C O1C 1.618(5)
P1C O2C 1.616(5)
P1C O3C 1.492(5)
P1C O4C 1.489(5)
O1A C1A 1.397(8)
O1B C1B 1.402(8)
O1C C1C 1.406(8)
O1L H1L 1.00(7)
O2A C25A 1.384(8)
O2B C25B 1.411(8)
O2C C25C 1.393(8)
O2L H2LA 0.8930
O2L H2LB 0.8926
O3L H3LA 0.9139
O3L H3LB 0.9152
O4L H4L 0.99(7)
O5L H5LA 0.8886
O5L H5LB 0.8896
O6L H6LA 0.8843
O6L H6LB 0.8835
O7L H7L 1.02(18)
O8L H8L 0.95(12)
O9L H9L 1.07(6)
O10L H10A 0.9535
O10L H10B 0.9479
C1A C2A 1.422(10)
C1A C10A 1.363(10)
C1B C2B 1.435(10)
C1B C10B 1.380(10)
C1C C2C 1.424(10)
C1C C10C 1.359(10)
C2A C3A 1.377(11)
C2A C11A 1.482(11)
C2B C3B 1.349(10)
C2B C11B 1.499(10)
C2C C3C 1.370(10)
C2C C11C 1.491(10)
C3A H3A 0.9500
C3A C4A 1.392(11)
C3B H3B 0.9500
C3B C4B 1.401(10)
C3C H3C 0.9500
C3C C4C 1.423(10)
C4A C5A 1.411(11)
C4A C9A 1.419(10)
C4B C5B 1.404(10)
C4B C9B 1.434(10)
C4C C5C 1.430(10)
C4C C9C 1.410(10)
C5A H5A 0.9500
C5A C6A 1.388(13)
C5B H5B 0.9500
C5B C6B 1.349(11)
C5C H5C 0.9500
C5C C6C 1.341(11)
C6A H6A 0.9500
C6A C7A 1.403(12)
C6B H6B 0.9500
C6B C7B 1.421(12)
C6C H6C 0.9500
C6C C7C 1.423(11)
C7A H7A 0.9500
C7A C8A 1.383(11)
C7B H7B 0.9500
C7B C8B 1.350(11)
C7C H7C 0.9500
C7C C8C 1.385(10)
C8A H8A 0.9500
C8A C9A 1.398(11)
C8B H8B 0.9500
C8B C9B 1.432(10)
C8C H8C 0.9500
C8C C9C 1.426(10)
C9A C10A 1.459(10)
C9B C10B 1.411(10)
C9C C10C 1.454(9)
C10A C34A 1.507(10)
C10B C34B 1.486(10)
C10C C34C 1.505(10)
C11A C12A 1.445(11)
C11A C24A 1.364(11)
C11B C12B 1.449(10)
C11B C24B 1.350(10)
C11C C12C 1.451(10)
C11C C24C 1.346(10)
C12A C13A 1.389(11)
C12A C17A 1.442(11)
C12B C13B 1.422(10)
C12B C17B 1.384(10)
C12C C13C 1.394(10)
C12C C17C 1.424(10)
C13A H13A 0.9500
C13A C14A 1.379(11)
C13B H13B 0.9500
C13B C14B 1.379(11)
C13C H13C 0.9500
C13C C14C 1.382(10)
C14A H14A 0.9500
C14A C15A 1.389(12)
C14B H14B 0.9500
C14B C15B 1.406(11)
C14C H14C 0.9500
C14C C15C 1.396(11)
C15A H15A 0.9500
C15A C16A 1.356(12)
C15B H15B 0.9500
C15B C16B 1.350(11)
C15C H15C 0.9500
C15C C16C 1.343(12)
C16A H16A 0.9500
C16A C17A 1.410(11)
C16B H16B 0.9500
C16B C17B 1.422(10)
C16C H16C 0.9500
C16C C17C 1.422(11)
C17A C18A 1.452(11)
C17B C18B 1.454(10)
C17C C18C 1.462(11)
C18A C19A 1.410(11)
C18A C23A 1.401(10)
C18B C19B 1.421(10)
C18B C23B 1.421(10)
C18C C19C 1.400(12)
C18C C23C 1.411(11)
C19A H19A 0.9500
C19A C20A 1.367(12)
C19B H19B 0.9500
C19B C20B 1.373(10)
C19C H19C 0.9500
C19C C20C 1.391(13)
C20A H20A 0.9500
C20A C21A 1.392(13)
C20B H20B 0.9500
C20B C21B 1.381(11)
C20C H20C 0.9500
C20C C21C 1.387(13)
C21A H21A 0.9500
C21A C22A 1.367(12)
C21B H21B 0.9500
C21B C22B 1.396(11)
C21C H21C 0.9500
C21C C22C 1.366(11)
C22A H22A 0.9500
C22A C23A 1.406(11)
C22B H22B 0.9500
C22B C23B 1.390(10)
C22C H22C 0.9500
C22C C23C 1.382(11)
C23A C24A 1.421(11)
C23B C24B 1.428(10)
C23C C24C 1.430(10)
C24A H24A 0.9500
C24B H24B 0.9500
C24C H24C 0.9500
C25A C26A 1.416(10)
C25A C34A 1.372(10)
C25B C26B 1.432(10)
C25B C34B 1.382(10)
C25C C26C 1.424(9)
C25C C34C 1.375(10)
C26A C27A 1.397(11)
C26A C35A 1.485(10)
C26B C27B 1.379(10)
C26B C35B 1.485(10)
C26C C27C 1.377(10)
C26C C35C 1.467(10)
C27A H27A 0.9500
C27A C28A 1.382(11)
C27B H27B 0.9500
C27B C28B 1.409(11)
C27C H27C 0.9500
C27C C28C 1.438(11)
C28A C29A 1.449(11)
C28A C33A 1.437(11)
C28B C29B 1.409(10)
C28B C33B 1.424(10)
C28C C29C 1.421(12)
C28C C33C 1.423(11)
C29A H29A 0.9500
C29A C30A 1.347(12)
C29B H29B 0.9500
C29B C30B 1.357(11)
C29C H29C 0.9500
C29C C30C 1.383(13)
C30A H30A 0.9500
C30A C31A 1.420(12)
C30B H30B 0.9500
C30B C31B 1.411(12)
C30C H30C 0.9500
C30C C31C 1.413(13)
C31A H31A 0.9500
C31A C32A 1.363(11)
C31B H31B 0.9500
C31B C32B 1.366(11)
C31C H31C 0.9500
C31C C32C 1.381(11)
C32A H32A 0.9500
C32A C33A 1.436(11)
C32B H32B 0.9500
C32B C33B 1.417(10)
C32C H32C 0.9500
C32C C33C 1.409(10)
C33A C34A 1.424(10)
C33B C34B 1.451(9)
C33C C34C 1.430(10)
C35A C36A 1.430(10)
C35A C48A 1.360(10)
C35B C36B 1.443(9)
C35B C48B 1.373(10)
C35C C36C 1.439(10)
C35C C48C 1.384(10)
C36A C37A 1.410(11)
C36A C41A 1.405(10)
C36B C37B 1.438(10)
C36B C41B 1.391(10)
C36C C37C 1.429(10)
C36C C41C 1.399(10)
C37A H37A 0.9500
C37A C38A 1.362(13)
C37B H37B 0.9500
C37B C38B 1.372(11)
C37C H37C 0.9500
C37C C38C 1.365(10)
C38A H38A 0.9500
C38A C39A 1.393(13)
C38B H38B 0.9500
C38B C39B 1.406(12)
C38C H38C 0.9500
C38C C39C 1.412(11)
C39A H39A 0.9500
C39A C40A 1.368(12)
C39B H39B 0.9500
C39B C40B 1.363(12)
C39C H39C 0.9500
C39C C40C 1.357(11)
C40A H40A 0.9500
C40A C41A 1.414(11)
C40B H40B 0.9500
C40B C41B 1.421(10)
C40C H40C 0.9500
C40C C41C 1.421(10)
C41A C42A 1.447(11)
C41B C42B 1.456(10)
C41C C42C 1.442(10)
C42A C43A 1.428(12)
C42A C47A 1.399(11)
C42B C43B 1.385(11)
C42B C47B 1.420(10)
C42C C43C 1.419(10)
C42C C47C 1.443(10)
C43A H43A 0.9500
C43A C44A 1.361(12)
C43B H43B 0.9500
C43B C44B 1.390(12)
C43C H43C 0.9500
C43C C44C 1.380(10)
C44A H44A 0.9500
C44A C45A 1.402(13)
C44B H44B 0.9500
C44B C45B 1.398(11)
C44C H44C 0.9500
C44C C45C 1.393(11)
C45A H45A 0.9500
C45A C46A 1.353(13)
C45B H45B 0.9500
C45B C46B 1.352(11)
C45C H45C 0.9500
C45C C46C 1.363(11)
C46A H46A 0.9500
C46A C47A 1.396(12)
C46B H46B 0.9500
C46B C47B 1.413(10)
C46C H46C 0.9500
C46C C47C 1.426(10)
C47A C48A 1.442(10)
C47B C48B 1.424(10)
C47C C48C 1.382(10)
C48A H48A 0.9500
C48B H48B 0.9500
C48C H48C 0.9500
P1D O1D 1.607(5)
P1D O2D 1.618(5)
P1D O3D 1.470(5)
P1D O4D 1.495(5)
O1D C1D 1.393(8)
O2D C25D 1.387(8)
C1D C2D 1.428(10)
C1D C10D 1.364(11)
C2D C3D 1.377(11)
C2D C11D 1.501(11)
C3D H 0.9500
C3D C4D 1.429(11)
C4D C5D 1.416(11)
C4D C9D 1.409(11)
C5D HA 0.9500
C5D C6D 1.330(13)
C6D HB 0.9500
C6D C7D 1.410(13)
C7D HC 0.9500
C7D C8D 1.383(11)
C8D HD 0.9500
C8D C9D 1.424(11)
C9D C10D 1.444(10)
C10D C34D 1.472(10)
C11D C12D 1.453(10)
C11D C24D 1.348(11)
C12D C13D 1.423(11)
C12D C17D 1.396(10)
C13D HE 0.9500
C13D C14D 1.393(11)
C14D HF 0.9500
C14D C15D 1.348(12)
C15D HG 0.9500
C15D C16D 1.348(11)
C16D HH 0.9500
C16D C17D 1.439(10)
C17D C18D 1.452(10)
C18D C19D 1.379(11)
C18D C23D 1.438(11)
C19D HI 0.9500
C19D C20D 1.411(11)
C20D HJ 0.9500
C20D C21D 1.406(12)
C21D HK 0.9500
C21D C22D 1.343(12)
C22D HL 0.9500
C22D C23D 1.420(11)
C23D C24D 1.432(11)
C24D HM 0.9500
C25D C26D 1.409(10)
C25D C34D 1.376(10)
C26D C27D 1.377(10)
C26D C35D 1.488(10)
C27D HN 0.9500
C27D C28D 1.412(10)
C28D C29D 1.434(10)
C28D C33D 1.400(10)
C29D HO 0.9500
C29D C30D 1.341(13)
C30D HP 0.9500
C30D C31D 1.414(14)
C31D HQ 0.9500
C31D C32D 1.361(12)
C32D HR 0.9500
C32D C33D 1.440(11)
C33D C34D 1.438(10)
C35D C36D 1.434(10)
C35D C48D 1.370(10)
C36D C37D 1.423(10)
C36D C41D 1.417(10)
C37D HS 0.9500
C37D C38D 1.364(11)
C38D HT 0.9500
C38D C39D 1.417(11)
C39D HU 0.9500
C39D C40D 1.386(11)
C40D HV 0.9500
C40D C41D 1.398(11)
C41D C42D 1.466(10)
C42D C43D 1.412(11)
C42D C47D 1.395(11)
C43D HW 0.9500
C43D C44D 1.378(12)
C44D HX 0.9500
C44D C45D 1.409(13)
C45D HY 0.9500
C45D C46D 1.369(12)
C46D HZ 0.9500
C46D C47D 1.419(11)
C47D C48D 1.434(11)
C48D H0AA 0.9500
O1 H1AA 0.8713
O1 H2AA 0.8683
O2 H3AA 0.8718
O2 H4AA 0.8682
O3 H5AA 0.8687
O3 H6AA 0.8705

loop_
_geom_hbond_atom_site_label_D
_geom_hbond_atom_site_label_H
_geom_hbond_atom_site_label_A
_geom_hbond_distance_DH
_geom_hbond_distance_HA
_geom_hbond_distance_DA
_geom_hbond_angle_DHA
_geom_hbond_site_symmetry_A
O1L H1L O2L 1.00(7) 1.84(7) 2.740(9) 148(6) .
O2L H2LB O3D 0.89 2.00 2.806(8) 150.2 .
O3L H3LA O1 0.91 1.87 2.705(7) 151.7 .
O4L H4L O2L 0.99(7) 2.15(6) 2.840(9) 125(5) .
O7L H7L O4D 1.02(18) 1.97(18) 2.758(8) 133(14) .
O8L H8L O3C 0.95(12) 1.83(12) 2.746(7) 160(10) .
O10L H10A O4L 0.95 2.26 2.898(9) 123.4 .
O10L H10B O3 0.95 2.05 2.686(9) 123.3 .
O1 H2AA O3C 0.87 1.88 2.670(7) 150.3 1_655
O2 H4AA O3A 0.87 1.84 2.646(8) 154.3 1_455
O3 H6AA O2 0.87 2.09 2.827(9) 141.9 .

loop_
_geom_torsion_atom_site_label_1
_geom_torsion_atom_site_label_2
_geom_torsion_atom_site_label_3
_geom_torsion_atom_site_label_4
_geom_torsion
P1A O1A C1A C2A -109.6(6)
P1A O1A C1A C10A 73.8(7)
P1A O2A C25A C26A -108.1(6)
P1A O2A C25A C34A 72.0(7)
P1B O1B C1B C2B -108.7(6)
P1B O1B C1B C10B 72.2(7)
P1B O2B C25B C26B -106.2(6)
P1B O2B C25B C34B 75.5(7)
P1C O1C C1C C2C -107.4(6)
P1C O1C C1C C10C 74.6(6)
P1C O2C C25C C26C -115.4(5)
P1C O2C C25C C34C 68.0(7)
O1A P1A O2A C25A -43.6(5)
O1A P1A O4A Ca1 164.9(3)
O1A C1A C2A C3A 176.1(6)
O1A C1A C2A C11A -5.8(9)
O1A C1A C10A C9A -174.0(6)
O1A C1A C10A C34A 2.2(9)
O1B P1B O2B C25B -51.2(5)
O1B P1B O3B Ca1 -66.6(6)
O1B P1B O4B Ca2 158.1(4)
O1B C1B C2B C3B -179.1(6)
O1B C1B C2B C11B 3.8(10)
O1B C1B C10B C9B -177.5(6)
O1B C1B C10B C34B -0.8(10)
O1C P1C O2C C25C -41.9(5)
O1C P1C O4C Ca2 -122.1(4)
O1C C1C C2C C3C 171.7(6)
O1C C1C C2C C11C -10.4(9)
O1C C1C C10C C9C -171.2(5)
O1C C1C C10C C34C 3.5(9)
O2A P1A O1A C1A -48.4(5)
O2A P1A O4A Ca1 -84.7(4)
O2A C25A C26A C27A -179.4(6)
O2A C25A C26A C35A -0.1(9)
O2A C25A C34A C10A 1.3(9)
O2A C25A C34A C33A -178.1(6)
O2B P1B O1B C1B -39.8(5)
O2B P1B O3B Ca1 -176.7(5)
O2B P1B O4B Ca2 -92.5(4)
O2B C25B C26B C27B -178.3(6)
O2B C25B C26B C35B 6.7(9)
O2B C25B C34B C10B 2.9(9)
O2B C25B C34B C33B -176.0(5)
O2C P1C O1C C1C -50.7(5)
O2C P1C O4C Ca2 125.3(4)
O2C C25C C26C C27C 175.1(6)
O2C C25C C26C C35C -10.7(9)
O2C C25C C34C C10C 5.6(9)
O2C C25C C34C C33C -172.9(5)
O3A P1A O1A C1A -165.5(4)
O3A P1A O2A C25A 68.2(5)
O3A P1A O4A Ca1 41.9(5)
O3B P1B O1B C1B -156.7(4)
O3B P1B O2B C25B 61.0(5)
O3B P1B O4B Ca2 34.6(6)
O3C P1C O1C C1C 60.8(5)
O3C P1C O2C C25C -157.8(4)
O3C P1C O4C Ca2 3.2(5)
O4A P1A O1A C1A 63.3(5)
O4A P1A O2A C25A -160.6(5)
O4B P1B O1B C1B 71.1(5)
O4B P1B O2B C25B -166.5(5)
O4B P1B O3B Ca1 59.5(7)
O4C P1C O1C C1C -168.8(4)
O4C P1C O2C C25C 72.1(5)
C1A C2A C3A C4A 0.4(10)
C1A C2A C11A C12A -107.3(8)
C1A C2A C11A C24A 74.5(9)
C1A C10A C34A C25A -53.3(9)
C1A C10A C34A C33A 126.1(7)
C1B C2B C3B C4B -1.7(11)
C1B C2B C11B C12B -75.6(9)
C1B C2B C11B C24B 106.8(8)
C1B C10B C34B C25B -52.0(9)
C1B C10B C34B C33B 126.8(7)
C1C C2C C3C C4C 3.2(9)
C1C C2C C11C C12C -128.3(7)
C1C C2C C11C C24C 54.6(9)
C1C C10C C34C C25C -58.3(9)
C1C C10C C34C C33C 120.1(7)
C2A C1A C10A C9A 9.6(10)
C2A C1A C10A C34A -174.2(6)
C2A C3A C4A C5A -176.3(7)
C2A C3A C4A C9A 3.8(11)
C2A C11A C12A C13A 2.8(11)
C2A C11A C12A C17A -179.2(6)
C2A C11A C24A C23A -179.9(6)
C2B C1B C10B C9B 3.5(10)
C2B C1B C10B C34B -179.8(6)
C2B C3B C4B C5B -177.4(7)
C2B C3B C4B C9B 0.0(11)
C2B C11B C12B C13B -3.7(10)
C2B C11B C12B C17B -178.7(6)
C2B C11B C24B C23B -178.1(7)
C2C C1C C10C C9C 10.9(10)
C2C C1C C10C C34C -174.4(6)
C2C C3C C4C C5C -178.0(6)
C2C C3C C4C C9C 2.7(10)
C2C C11C C12C C13C 7.4(10)
C2C C11C C12C C17C -173.3(6)
C2C C11C C24C C23C 174.3(6)
C3A C2A C11A C12A 70.6(9)
C3A C2A C11A C24A -107.6(8)
C3A C4A C5A C6A -180.0(7)
C3A C4A C9A C8A 179.7(7)
C3A C4A C9A C10A -1.6(10)
C3B C2B C11B C12B 107.5(8)
C3B C2B C11B C24B -70.1(10)
C3B C4B C5B C6B 178.1(7)
C3B C4B C9B C8B -177.1(6)
C3B C4B C9B C10B 3.6(10)
C3C C2C C11C C12C 49.5(9)
C3C C2C C11C C24C -127.6(7)
C3C C4C C5C C6C -178.0(6)
C3C C4C C9C C8C 178.0(6)
C3C C4C C9C C10C -2.4(9)
C4A C5A C6A C7A 0.5(12)
C4A C9A C10A C1A -4.7(9)
C4A C9A C10A C34A 179.0(6)
C4B C5B C6B C7B -2.2(12)
C4B C9B C10B C1B -5.2(10)
C4B C9B C10B C34B 178.2(6)
C4C C5C C6C C7C -1.9(10)
C4C C9C C10C C1C -4.1(9)
C4C C9C C10C C34C -178.9(6)
C5A C4A C9A C8A -0.2(10)
C5A C4A C9A C10A 178.5(6)
C5A C6A C7A C8A -0.5(12)
C5B C4B C9B C8B 0.3(10)
C5B C4B C9B C10B -179.0(6)
C5B C6B C7B C8B 2.3(12)
C5C C4C C9C C8C -1.3(9)
C5C C4C C9C C10C 178.4(6)
C5C C6C C7C C8C 2.8(11)
C6A C7A C8A C9A 0.2(12)
C6B C7B C8B C9B -1.1(12)
C6C C7C C8C C9C -2.9(10)
C7A C8A C9A C4A 0.1(11)
C7A C8A C9A C10A -178.5(7)
C7B C8B C9B C4B -0.2(10)
C7B C8B C9B C10B 179.1(7)
C7C C8C C9C C4C 2.2(10)
C7C C8C C9C C10C -177.5(6)
C8A C9A C10A C1A 173.9(7)
C8A C9A C10A C34A -2.3(10)
C8B C9B C10B C1B 175.5(7)
C8B C9B C10B C34B -1.1(10)
C8C C9C C10C C1C 175.6(6)
C8C C9C C10C C34C 0.8(9)
C9A C4A C5A C6A -0.1(11)
C9A C10A C34A C25A 122.8(7)
C9A C10A C34A C33A -57.8(9)
C9B C4B C5B C6B 0.9(11)
C9B C10B C34B C25B 124.6(7)
C9B C10B C34B C33B -56.6(9)
C9C C4C C5C C6C 1.2(10)
C9C C10C C34C C25C 116.3(7)
C9C C10C C34C C33C -65.3(8)
C10A C1A C2A C3A -7.4(10)
C10A C1A C2A C11A 170.6(7)
C10B C1B C2B C3B -0.1(11)
C10B C1B C2B C11B -177.1(6)
C10C C1C C2C C3C -10.5(10)
C10C C1C C2C C11C 167.4(6)
C11A C2A C3A C4A -177.6(6)
C11A C12A C13A C14A -179.2(7)
C11A C12A C17A C16A 177.1(6)
C11A C12A C17A C18A -2.3(10)
C11B C2B C3B C4B 175.3(7)
C11B C12B C13B C14B -178.3(7)
C11B C12B C17B C16B 178.5(6)
C11B C12B C17B C18B -3.7(9)
C11C C2C C3C C4C -174.7(6)
C11C C12C C13C C14C -178.5(7)
C11C C12C C17C C16C 178.4(7)
C11C C12C C17C C18C -1.3(9)
C12A C11A C24A C23A 1.8(11)
C12A C13A C14A C15A 1.8(12)
C12A C17A C18A C19A -174.9(7)
C12A C17A C18A C23A 4.9(10)
C12B C11B C24B C23B 4.2(11)
C12B C13B C14B C15B 2.8(11)
C12B C17B C18B C19B -174.7(6)
C12B C17B C18B C23B 5.6(9)
C12C C11C C24C C23C -2.7(10)
C12C C13C C14C C15C -0.3(11)
C12C C17C C18C C19C 179.1(7)
C12C C17C C18C C23C -2.3(10)
C13A C12A C17A C16A -4.9(10)
C13A C12A C17A C18A 175.7(6)
C13A C14A C15A C16A -4.4(12)
C13B C12B C17B C16B 3.5(10)
C13B C12B C17B C18B -178.8(6)
C13B C14B C15B C16B -2.6(12)
C13C C12C C17C C16C -2.2(10)
C13C C12C C17C C18C 178.0(6)
C13C C14C C15C C16C -1.6(12)
C14A C15A C16A C17A 2.3(12)
C14B C15B C16B C17B 3.0(12)
C14C C15C C16C C17C 1.5(13)
C15A C16A C17A C12A 2.4(11)
C15A C16A C17A C18A -178.2(7)
C15B C16B C17B C12B -3.4(11)
C15B C16B C17B C18B 178.8(7)
C15C C16C C17C C12C 0.4(12)
C15C C16C C17C C18C -179.8(8)
C16A C17A C18A C19A 5.7(11)
C16A C17A C18A C23A -174.5(7)
C16B C17B C18B C19B 2.9(10)
C16B C17B C18B C23B -176.8(6)
C16C C17C C18C C19C -0.7(12)
C16C C17C C18C C23C 178.0(7)
C17A C12A C13A C14A 2.9(11)
C17A C18A C19A C20A -178.5(7)
C17A C18A C23A C22A 179.4(6)
C17A C18A C23A C24A -4.2(10)
C17B C12B C13B C14B -3.3(10)
C17B C18B C19B C20B 178.0(6)
C17B C18B C23B C22B 178.5(6)
C17B C18B C23B C24B -2.6(9)
C17C C12C C13C C14C 2.2(10)
C17C C18C C19C C20C 176.7(8)
C17C C18C C23C C22C -178.2(6)
C17C C18C C23C C24C 3.4(10)
C18A C19A C20A C21A -2.1(12)
C18A C23A C24A C11A 0.8(11)
C18B C19B C20B C21B 4.3(11)
C18B C23B C24B C11B -2.3(11)
C18C C19C C20C C21C 2.0(14)
C18C C23C C24C C11C -0.9(10)
C19A C18A C23A C22A -0.8(10)
C19A C18A C23A C24A 175.6(6)
C19A C20A C21A C22A 1.7(13)
C19B C18B C23B C22B -1.2(10)
C19B C18B C23B C24B 177.7(6)
C19B C20B C21B C22B -2.7(11)
C19C C18C C23C C22C 0.5(11)
C19C C18C C23C C24C -177.9(7)
C19C C20C C21C C22C -0.5(14)
C20A C21A C22A C23A -0.9(12)
C20B C21B C22B C23B -1.0(11)
C20C C21C C22C C23C -1.0(13)
C21A C22A C23A C18A 0.4(11)
C21A C22A C23A C24A -176.0(7)
C21B C22B C23B C18B 2.9(11)
C21B C22B C23B C24B -176.0(7)
C21C C22C C23C C18C 1.0(11)
C21C C22C C23C C24C 179.4(7)
C22A C23A C24A C11A 177.2(7)
C22B C23B C24B C11B 176.6(7)
C22C C23C C24C C11C -179.3(7)
C23A C18A C19A C20A 1.7(11)
C23B C18B C19B C20B -2.3(10)
C23C C18C C19C C20C -2.0(12)
C24A C11A C12A C13A -178.9(7)
C24A C11A C12A C17A -1.0(10)
C24B C11B C12B C13B 173.9(7)
C24B C11B C12B C17B -1.1(10)
C24C C11C C12C C13C -175.5(7)
C24C C11C C12C C17C 3.8(10)
C25A C26A C27A C28A -1.0(10)
C25A C26A C35A C36A -91.7(8)
C25A C26A C35A C48A 90.1(8)
C25B C26B C27B C28B -4.2(10)
C25B C26B C35B C36B -66.1(9)
C25B C26B C35B C48B 115.3(7)
C25C C26C C27C C28C -1.3(10)
C25C C26C C35C C36C -100.7(7)
C25C C26C C35C C48C 80.5(8)
C26A C25A C34A C10A -178.6(6)
C26A C25A C34A C33A 2.0(10)
C26A C27A C28A C29A -177.2(7)
C26A C27A C28A C33A -0.9(11)
C26A C35A C36A C37A 9.9(10)
C26A C35A C36A C41A -172.4(6)
C26A C35A C48A C47A 173.2(6)
C26B C25B C34B C10B -175.3(6)
C26B C25B C34B C33B 5.8(10)
C26B C27B C28B C29B -175.8(7)
C26B C27B C28B C33B 2.6(10)
C26B C35B C36B C37B 0.2(10)
C26B C35B C36B C41B -178.6(6)
C26B C35B C48B C47B -178.6(6)
C26C C25C C34C C10C -170.8(6)
C26C C25C C34C C33C 10.7(9)
C26C C27C C28C C29C -172.3(8)
C26C C27C C28C C33C 8.4(12)
C26C C35C C36C C37C 4.8(9)
C26C C35C C36C C41C -175.1(6)
C26C C35C C48C C47C 173.0(6)
C27A C26A C35A C36A 87.6(9)
C27A C26A C35A C48A -90.6(8)
C27A C28A C29A C30A 175.9(8)
C27A C28A C33A C32A -173.8(7)
C27A C28A C33A C34A 3.4(10)
C27B C26B C35B C36B 119.1(8)
C27B C26B C35B C48B -59.5(9)
C27B C28B C29B C30B 175.4(7)
C27B C28B C33B C32B -173.3(6)
C27B C28B C33B C34B 3.4(10)
C27C C26C C35C C36C 73.3(9)
C27C C26C C35C C48C -105.5(8)
C27C C28C C29C C30C -179.9(9)
C27C C28C C33C C32C 177.9(7)
C27C C28C C33C C34C -6.2(11)
C28A C29A C30A C31A -3.2(12)
C28A C33A C34A C10A 176.7(6)
C28A C33A C34A C25A -3.9(9)
C28B C29B C30B C31B -1.3(12)
C28B C33B C34B C10B 173.9(6)
C28B C33B C34B C25B -7.3(9)
C28C C29C C30C C31C 2.8(16)
C28C C33C C34C C10C 178.6(6)
C28C C33C C34C C25C -2.9(10)
C29A C28A C33A C32A 2.7(10)
C29A C28A C33A C34A 179.8(6)
C29A C30A C31A C32A 4.7(12)
C29B C28B C33B C32B 5.1(10)
C29B C28B C33B C34B -178.2(6)
C29B C30B C31B C32B 3.4(12)
C29C C28C C33C C32C -1.3(12)
C29C C28C C33C C34C 174.6(8)
C29C C30C C31C C32C -2.8(15)
C30A C31A C32A C33A -2.4(11)
C30B C31B C32B C33B -1.1(11)
C30C C31C C32C C33C 0.7(13)
C31A C32A C33A C28A -1.2(10)
C31A C32A C33A C34A -178.2(7)
C31B C32B C33B C28B -3.1(10)
C31B C32B C33B C34B -179.7(6)
C31C C32C C33C C28C 1.3(11)
C31C C32C C33C C34C -174.4(7)
C32A C33A C34A C10A -6.3(10)
C32A C33A C34A C25A 173.1(6)
C32B C33B C34B C10B -9.6(10)
C32B C33B C34B C25B 169.3(6)
C32C C33C C34C C10C -5.7(10)
C32C C33C C34C C25C 172.8(6)
C33A C28A C29A C30A -0.5(12)
C33B C28B C29B C30B -2.9(11)
C33C C28C C29C C30C -0.7(14)
C34A C25A C26A C27A 0.4(10)
C34A C25A C26A C35A 179.8(6)
C34B C25B C26B C27B -0.1(10)
C34B C25B C26B C35B -175.1(6)
C34C C25C C26C C27C -8.5(9)
C34C C25C C26C C35C 165.8(6)
C35A C26A C27A C28A 179.7(7)
C35A C36A C37A C38A 176.7(8)
C35A C36A C41A C40A -178.6(7)
C35A C36A C41A C42A -0.5(10)
C35B C26B C27B C28B 170.8(6)
C35B C36B C37B C38B -177.5(7)
C35B C36B C41B C40B 177.3(6)
C35B C36B C41B C42B -3.0(10)
C35C C26C C27C C28C -175.7(7)
C35C C36C C37C C38C -178.1(7)
C35C C36C C41C C40C 180.0(6)
C35C C36C C41C C42C -0.1(10)
C36A C35A C48A C47A -5.0(10)
C36A C37A C38A C39A 1.7(13)
C36A C41A C42A C43A 173.0(7)
C36A C41A C42A C47A -5.5(10)
C36B C35B C48B C47B 2.8(10)
C36B C37B C38B C39B -1.9(12)
C36B C41B C42B C43B -176.1(7)
C36B C41B C42B C47B 3.2(10)
C36C C35C C48C C47C -5.8(10)
C36C C37C C38C C39C -2.0(11)
C36C C41C C42C C43C 177.8(7)
C36C C41C C42C C47C -1.7(10)
C37A C36A C41A C40A -0.8(10)
C37A C36A C41A C42A 177.3(7)
C37A C38A C39A C40A -0.4(13)
C37B C36B C41B C40B -1.5(10)
C37B C36B C41B C42B 178.2(6)
C37B C38B C39B C40B 2.8(13)
C37C C36C C41C C40C 0.0(10)
C37C C36C C41C C42C 180.0(6)
C37C C38C C39C C40C 0.2(11)
C38A C39A C40A C41A -1.5(12)
C38B C39B C40B C41B -3.0(13)
C38C C39C C40C C41C 1.6(12)
C39A C40A C41A C36A 2.1(11)
C39A C40A C41A C42A -176.0(7)
C39B C40B C41B C36B 2.4(12)
C39B C40B C41B C42B -177.3(8)
C39C C40C C41C C36C -1.8(11)
C39C C40C C41C C42C 178.3(7)
C40A C41A C42A C43A -8.9(11)
C40A C41A C42A C47A 172.6(7)
C40B C41B C42B C43B 3.6(11)
C40B C41B C42B C47B -177.1(6)
C40C C41C C42C C43C -2.2(11)
C40C C41C C42C C47C 178.3(7)
C41A C36A C37A C38A -1.1(12)
C41A C42A C43A C44A 179.6(7)
C41A C42A C47A C46A -175.6(7)
C41A C42A C47A C48A 6.3(10)
C41B C36B C37B C38B 1.3(11)
C41B C42B C43B C44B 179.0(7)
C41B C42B C47B C46B 179.9(6)
C41B C42B C47B C48B -0.5(10)
C41C C36C C37C C38C 1.8(10)
C41C C42C C43C C44C -177.2(7)
C41C C42C C47C C46C 175.9(6)
C41C C42C C47C C48C -0.3(10)
C42A C43A C44A C45A -3.3(13)
C42A C47A C48A C35A -1.1(10)
C42B C43B C44B C45B -1.2(13)
C42B C47B C48B C35B -2.5(10)
C42C C43C C44C C45C -0.1(11)
C42C C47C C48C C35C 4.2(11)
C43A C42A C47A C46A 5.8(10)
C43A C42A C47A C48A -172.3(7)
C43A C44A C45A C46A 4.2(13)
C43B C42B C47B C46B -0.8(10)
C43B C42B C47B C48B 178.8(7)
C43B C44B C45B C46B 3.8(12)
C43C C42C C47C C46C -3.6(10)
C43C C42C C47C C48C -179.8(6)
C43C C44C C45C C46C -0.8(12)
C44A C45A C46A C47A 0.0(13)
C44B C45B C46B C47B -4.9(11)
C44C C45C C46C C47C -0.6(12)
C45A C46A C47A C42A -5.1(12)
C45A C46A C47A C48A 172.9(8)
C45B C46B C47B C42B 3.4(11)
C45B C46B C47B C48B -176.2(7)
C45C C46C C47C C42C 2.9(11)
C45C C46C C47C C48C 179.0(7)
C46A C47A C48A C35A -179.1(7)
C46B C47B C48B C35B 177.0(6)
C46C C47C C48C C35C -171.9(7)
C47A C42A C43A C44A -1.9(11)
C47B C42B C43B C44B -0.3(12)
C47C C42C C43C C44C 2.3(10)
C48A C35A C36A C37A -171.9(7)
C48A C35A C36A C41A 5.8(10)
C48B C35B C36B C37B 178.7(6)
C48B C35B C36B C41B 0.0(10)
C48C C35C C36C C37C -176.3(6)
C48C C35C C36C C41C 3.7(10)
P1D O1D C1D C2D -111.0(6)
P1D O1D C1D C10D 71.2(7)
P1D O2D C25D C26D -112.8(6)
P1D O2D C25D C34D 70.5(7)
O1D P1D O2D C25D -46.3(5)
O1D C1D C2D C3D 176.5(6)
O1D C1D C2D C11D -10.6(9)
O1D C1D C10D C9D -177.2(6)
O1D C1D C10D C34D 3.1(10)
O2D P1D O1D C1D -44.5(5)
O2D C25D C26D C27D -180.0(6)
O2D C25D C26D C35D 6.3(10)
O2D C25D C34D C10D 5.7(9)
O2D C25D C34D C33D -173.3(6)
O3D P1D O1D C1D -161.2(5)
O3D P1D O2D C25D 68.0(5)
O4D P1D O1D C1D 66.4(5)
O4D P1D O2D C25D -162.3(5)
C1D C2D C3D C4D 1.6(11)
C1D C2D C11D C12D -77.4(8)
C1D C2D C11D C24D 103.9(8)
C1D C10D C34D C25D -56.4(9)
C1D C10D C34D C33D 122.5(7)
C2D C1D C10D C9D 5.2(10)
C2D C1D C10D C34D -174.5(6)
C2D C3D C4D C5D -178.1(8)
C2D C3D C4D C9D 2.9(11)
C2D C11D C12D C13D 0.7(10)
C2D C11D C12D C17D -177.7(6)
C2D C11D C24D C23D 176.6(7)
C3D C2D C11D C12D 95.4(8)
C3D C2D C11D C24D -83.4(9)
C3D C4D C5D C6D -179.4(8)
C3D C4D C9D C8D 179.3(7)
C3D C4D C9D C10D -3.5(10)
C4D C5D C6D C7D 0.3(14)
C4D C9D C10D C1D -0.5(10)
C4D C9D C10D C34D 179.2(6)
C5D C4D C9D C8D 0.3(11)
C5D C4D C9D C10D 177.5(7)
C5D C6D C7D C8D 0.0(14)
C6D C7D C8D C9D -0.1(12)
C7D C8D C9D C4D -0.1(11)
C7D C8D C9D C10D -177.2(7)
C8D C9D C10D C1D 176.6(7)
C8D C9D C10D C34D -3.7(10)
C9D C4D C5D C6D -0.4(13)
C9D C10D C34D C25D 123.9(7)
C9D C10D C34D C33D -57.2(9)
C10D C1D C2D C3D -5.8(10)
C10D C1D C2D C11D 167.0(6)
C11D C2D C3D C4D -171.3(7)
C11D C12D C13D C14D 179.6(7)
C11D C12D C17D C16D -179.8(6)
C11D C12D C17D C18D 0.4(10)
C12D C11D C24D C23D -2.2(11)
C12D C13D C14D C15D 0.9(11)
C12D C17D C18D C19D -179.7(7)
C12D C17D C18D C23D -0.8(10)
C13D C12D C17D C16D 1.9(10)
C13D C12D C17D C18D -178.0(6)
C13D C14D C15D C16D 0.4(12)
C14D C15D C16D C17D -0.6(12)
C15D C16D C17D C12D -0.6(10)
C15D C16D C17D C18D 179.3(7)
C16D C17D C18D C19D 0.5(11)
C16D C17D C18D C23D 179.3(6)
C17D C12D C13D C14D -2.1(11)
C17D C18D C19D C20D -179.0(7)
C17D C18D C23D C22D 180.0(6)
C17D C18D C23D C24D -0.1(10)
C18D C19D C20D C21D -2.9(11)
C18D C23D C24D C11D 1.7(11)
C19D C18D C23D C22D -1.1(10)
C19D C18D C23D C24D 178.7(7)
C19D C20D C21D C22D 2.4(11)
C20D C21D C22D C23D -1.3(11)
C21D C22D C23D C18D 0.7(11)
C21D C22D C23D C24D -179.2(7)
C22D C23D C24D C11D -178.4(7)
C23D C18D C19D C20D 2.2(11)
C24D C11D C12D C13D 179.5(7)
C24D C11D C12D C17D 1.1(10)
C25D C26D C27D C28D -3.8(10)
C25D C26D C35D C36D -58.2(9)
C25D C26D C35D C48D 124.9(7)
C26D C25D C34D C10D -170.8(6)
C26D C25D C34D C33D 10.2(10)
C26D C27D C28D C29D -172.7(7)
C26D C27D C28D C33D 3.8(10)
C26D C35D C36D C37D -1.6(10)
C26D C35D C36D C41D 179.9(6)
C26D C35D C48D C47D 178.7(6)
C27D C26D C35D C36D 128.2(7)
C27D C26D C35D C48D -48.7(9)
C27D C28D C29D C30D 174.3(8)
C27D C28D C33D C32D -173.8(6)
C27D C28D C33D C34D 3.2(10)
C28D C29D C30D C31D -0.1(13)
C28D C33D C34D C10D 171.1(6)
C28D C33D C34D C25D -9.9(10)
C29D C28D C33D C32D 2.9(10)
C29D C28D C33D C34D 179.8(6)
C29D C30D C31D C32D 1.6(14)
C30D C31D C32D C33D -0.9(13)
C31D C32D C33D C28D -1.4(11)
C31D C32D C33D C34D -178.2(7)
C32D C33D C34D C10D -12.1(10)
C32D C33D C34D C25D 166.9(7)
C33D C28D C29D C30D -2.3(11)
C34D C25D C26D C27D -3.5(10)
C34D C25D C26D C35D -177.2(6)
C35D C26D C27D C28D 170.3(6)
C35D C36D C37D C38D -178.6(7)
C35D C36D C41D C40D 179.2(6)
C35D C36D C41D C42D 1.7(9)
C36D C35D C48D C47D 1.7(10)
C36D C37D C38D C39D -2.2(11)
C36D C41D C42D C43D -176.6(6)
C36D C41D C42D C47D 1.4(9)
C37D C36D C41D C40D 0.5(9)
C37D C36D C41D C42D -176.9(6)
C37D C38D C39D C40D 3.8(11)
C38D C39D C40D C41D -3.2(11)
C39D C40D C41D C36D 1.1(11)
C39D C40D C41D C42D 178.5(7)
C40D C41D C42D C43D 5.9(10)
C40D C41D C42D C47D -176.0(6)
C41D C36D C37D C38D 0.0(10)
C41D C42D C43D C44D -179.0(7)
C41D C42D C47D C46D 178.0(6)
C41D C42D C47D C48D -3.0(10)
C42D C43D C44D C45D -2.3(11)
C42D C47D C48D C35D 1.5(10)
C43D C42D C47D C46D -3.8(10)
C43D C42D C47D C48D 175.2(6)
C43D C44D C45D C46D 2.7(11)
C44D C45D C46D C47D -3.6(12)
C45D C46D C47D C42D 4.3(11)
C45D C46D C47D C48D -174.7(7)
C46D C47D C48D C35D -179.5(7)
C47D C42D C43D C44D 2.9(10)
C48D C35D C36D C37D 175.3(6)
C48D C35D C36D C41D -3.3(9)
